data_4132989
loop_
_publ_author_name
'Nurdin, Lucie'
'Spasyuk, Denis M.'
'Fairburn, Laura'
'Piers, Warren E.'
'Maron, Laurent'

_publ_section_title
;
 Oxygen-Oxygen Bond Cleavage and Formation in Co(II)-Mediated
 Stoichiometric O<sub>2</sub> Reduction via the Potential Intermediacy of
 a Co(IV) Oxyl Radical.
;
_journal_issue 47
_journal_name_full 'Journal of the American Chemical Society'
_journal_page_first 16094
_journal_page_last 16105
_journal_paper_doi 10.1021/jacs.8b07726
_journal_volume 140
_journal_year 2018
_chemical_formula_moiety '2(C31 H31 B2 Co N9 O), 2(C2 F6 N O4 S2), 4(C18 H15 O P), C6 H6'
_chemical_formula_sum 'C144 H128 B4 Co2 F12 N20 O14 P4 S4'
_chemical_formula_weight 3003.88
_space_group_crystal_system orthorhombic
_space_group_IT_number 33
_space_group_name_Hall 'P 2c -2n'
_space_group_name_H-M_alt 'P n a 21'
_atom_sites_solution_hydrogens mixed
_audit_creation_method SHELXL-2016/5
_cell_angle_alpha 90
_cell_angle_beta 90
_cell_angle_gamma 90
_cell_formula_units_Z 4
_cell_length_a 23.5774(17)
_cell_length_b 14.5959(8)
_cell_length_c 41.157(3)
_cell_measurement_reflns_used 3292
_cell_measurement_temperature 173
_cell_measurement_theta_max 71.35
_cell_measurement_theta_min 12.27
_cell_volume 14163.5(16)
_computing_cell_refinement 'Bruker SAINT'
_computing_data_collection 'Bruker APEX2'
_computing_data_reduction 'Bruker SAINT'
_computing_molecular_graphics 'Bruker SHELXTL'
_computing_publication_material 'LinXTL v. 5.9.6 (Spasyuk, 2009)'
_computing_structure_refinement 'SHELXL-2014 (Sheldrick 2014)'
_computing_structure_solution 'SHELXS-97 (Sheldrick 2008)'
_diffrn_ambient_temperature 173
_diffrn_measured_fraction_theta_full 0.999
_diffrn_measured_fraction_theta_max 0.999
_diffrn_measurement_device_type 'Bruker APEX-II CCD'
_diffrn_measurement_method '\f and \w scans'
_diffrn_radiation_type 'Cu K\a'
_diffrn_radiation_wavelength 1.54178
_diffrn_reflns_av_R_equivalents 0.1236
_diffrn_reflns_av_unetI/netI 0.2584
_diffrn_reflns_Laue_measured_fraction_full 0.999
_diffrn_reflns_Laue_measured_fraction_max 0.999
_diffrn_reflns_limit_h_max 27
_diffrn_reflns_limit_h_min -27
_diffrn_reflns_limit_k_max 17
_diffrn_reflns_limit_k_min -16
_diffrn_reflns_limit_l_max 45
_diffrn_reflns_limit_l_min -48
_diffrn_reflns_number 69444
_diffrn_reflns_point_group_measured_fraction_full 0.999
_diffrn_reflns_point_group_measured_fraction_max 0.999
_diffrn_reflns_theta_full 64.495
_diffrn_reflns_theta_max 64.495
_diffrn_reflns_theta_min 2.147
_exptl_absorpt_coefficient_mu 3.533
_exptl_absorpt_correction_T_max 0.835
_exptl_absorpt_correction_T_min 0.562
_exptl_absorpt_correction_type multi-scan
_exptl_absorpt_process_details 'Sadabs (Sheldrick, 1996)'
_exptl_crystal_colour Pink
_exptl_crystal_density_diffrn 1.409
_exptl_crystal_density_method 'not measured'
_exptl_crystal_description plate
_exptl_crystal_F_000 6200
_exptl_crystal_size_max 0.391
_exptl_crystal_size_mid 0.208
_exptl_crystal_size_min 0.072
_refine_diff_density_max 0.707
_refine_diff_density_min -0.329
_refine_diff_density_rms 0.078
_refine_ls_abs_structure_details
;
 Refined as an inversion twin.
;
_refine_ls_abs_structure_Flack 0.016(9)
_refine_ls_extinction_coef 0.00045(8)
_refine_ls_extinction_expression Fc^*^=kFc[1+0.001xFc^2^\l^3^/sin(2\q)]^-1/4^
_refine_ls_extinction_method 'SHELXL-2016/5 (Sheldrick 2016)'
_refine_ls_goodness_of_fit_ref 0.979
_refine_ls_hydrogen_treatment mixed
_refine_ls_matrix_type full
_refine_ls_number_parameters 1957
_refine_ls_number_reflns 22148
_refine_ls_number_restraints 2405
_refine_ls_restrained_S_all 0.945
_refine_ls_R_factor_all 0.1209
_refine_ls_R_factor_gt 0.0872
_refine_ls_shift/su_max 0.000
_refine_ls_shift/su_mean 0.000
_refine_ls_structure_factor_coef Fsqd
_refine_ls_weighting_details 'w=1/[\s^2^(Fo^2^)] where P=(Fo^2^+2Fc^2^)/3'
_refine_ls_weighting_scheme calc
_refine_ls_wR_factor_gt 0.2276
_refine_ls_wR_factor_ref 0.2676
_reflns_Friedel_coverage 0.969
_reflns_Friedel_fraction_full 0.999
_reflns_Friedel_fraction_max 0.999
_reflns_number_gt 14650
_reflns_number_total 22148
_reflns_threshold_expression 'I > 2\s(I)'
_cod_data_source_file ja8b07726_si_008.cif
_cod_data_source_block co1
_cod_database_code 4132989
_shelx_shelxl_version_number 2016/5
_shelx_space_group_comment
;
The symmetry employed for this shelxl refinement is uniquely defined
by the following loop, which should always be used as a source of
symmetry information in preference to the above space-group names.
They are only intended as comments.
;

loop_
_space_group_symop_operation_xyz
'x, y, z'
'-x, -y, z+1/2'
'-x+1/2, y+1/2, z+1/2'
'x+1/2, -y+1/2, z'

loop_
_atom_site_label
_atom_site_type_symbol
_atom_site_fract_x
_atom_site_fract_y
_atom_site_fract_z
_atom_site_U_iso_or_equiv
_atom_site_adp_type
_atom_site_occupancy
_atom_site_site_symmetry_order
_atom_site_calc_flag
_atom_site_refinement_flags_posn
_atom_site_refinement_flags_adp
_atom_site_refinement_flags_occupancy
_atom_site_disorder_assembly
_atom_site_disorder_group
C1 C 0.1114(4) 0.3569(7) 0.0067(3) 0.041(2) Uani 1 1 d . . . . .
C2 C 0.1160(5) 0.4010(8) -0.0234(3) 0.045(2) Uani 1 1 d . . . . .
H2 H 0.142593 0.379420 -0.038944 0.055 Uiso 1 1 calc R U . . .
C3 C 0.0821(5) 0.4761(8) -0.0307(3) 0.047(2) Uani 1 1 d . . . . .
H3 H 0.085094 0.505863 -0.051120 0.056 Uiso 1 1 calc R U . . .
C4 C 0.0448(5) 0.5060(8) -0.0080(3) 0.046(2) Uani 1 1 d . . . . .
H4 H 0.021296 0.557158 -0.012651 0.056 Uiso 1 1 calc R U . . .
C5 C 0.0405(4) 0.4619(7) 0.0225(3) 0.040(2) Uani 1 1 d . . . . .
C6 C 0.1138(5) 0.5098(8) 0.1082(3) 0.049(2) Uani 1 1 d . . . . .
H6 H 0.143677 0.480929 0.119801 0.059 Uiso 1 1 calc R U . . .
C7 C 0.1026(5) 0.6025(9) 0.1087(3) 0.050(2) Uani 1 1 d . . . . .
H7 H 0.122786 0.649040 0.119969 0.060 Uiso 1 1 calc R U . . .
C8 C 0.0561(5) 0.6120(7) 0.0895(3) 0.045(2) Uani 1 1 d . . . . .
H8 H 0.037485 0.668227 0.084969 0.054 Uiso 1 1 calc R U . . .
C9 C -0.0436(6) 0.2924(9) 0.0931(4) 0.058(3) Uani 1 1 d . . . . .
H9 H -0.034223 0.238071 0.104583 0.070 Uiso 1 1 calc R U . . .
C10 C -0.0968(6) 0.3282(9) 0.0903(4) 0.062(3) Uani 1 1 d . . . . .
H10 H -0.131065 0.304183 0.098990 0.075 Uiso 1 1 calc R U . . .
C11 C -0.0900(5) 0.4084(9) 0.0719(4) 0.058(3) Uani 1 1 d . . . . .
H11 H -0.119476 0.448606 0.065302 0.070 Uiso 1 1 calc R U . . .
C12 C -0.0487(5) 0.5771(8) 0.0406(3) 0.050(2) Uani 1 1 d . . . . .
C13 C -0.0762(6) 0.5752(10) 0.0105(3) 0.059(3) Uani 1 1 d . . . . .
H13 H -0.065748 0.529446 -0.004823 0.071 Uiso 1 1 calc R U . . .
C14 C -0.1179(6) 0.6373(10) 0.0021(4) 0.067(3) Uani 1 1 d . . . . .
H14 H -0.135898 0.632368 -0.018444 0.080 Uiso 1 1 calc R U . . .
C15 C -0.1338(6) 0.7056(9) 0.0229(4) 0.059(3) Uani 1 1 d . . . . .
C16 C -0.1799(8) 0.7747(13) 0.0140(6) 0.093(6) Uani 1 1 d . . . . .
H16A H -0.178352 0.826643 0.029083 0.139 Uiso 1 1 calc R U . . .
H16B H -0.217182 0.745312 0.015474 0.139 Uiso 1 1 calc R U . . .
H16C H -0.173746 0.796632 -0.008223 0.139 Uiso 1 1 calc R U . . .
C17 C -0.1093(5) 0.7074(8) 0.0543(4) 0.055(3) Uani 1 1 d . . . . .
H17 H -0.120528 0.752736 0.069570 0.066 Uiso 1 1 calc R U . . .
C18 C -0.0687(5) 0.6428(8) 0.0626(3) 0.050(3) Uani 1 1 d . . . . .
H18 H -0.053850 0.643098 0.084105 0.060 Uiso 1 1 calc R U . . .
C19 C 0.1939(5) 0.3325(8) 0.0968(3) 0.049(2) Uani 1 1 d . . . . .
H19 H 0.184623 0.350669 0.118357 0.059 Uiso 1 1 calc R U . . .
C20 C 0.2471(6) 0.3094(9) 0.0863(3) 0.056(3) Uani 1 1 d . . . . .
H20 H 0.281163 0.309407 0.098627 0.067 Uiso 1 1 calc R U . . .
C21 C 0.2409(5) 0.2860(9) 0.0537(3) 0.054(3) Uani 1 1 d . . . . .
H21 H 0.270556 0.267732 0.039483 0.065 Uiso 1 1 calc R U . . .
C22 C 0.0452(6) 0.1417(8) 0.0645(3) 0.057(3) Uani 1 1 d . . . . .
H22 H 0.020126 0.137157 0.082466 0.069 Uiso 1 1 calc R U . . .
C23 C 0.0586(6) 0.0699(8) 0.0435(3) 0.057(3) Uani 1 1 d . . . . .
H23 H 0.044096 0.009204 0.043906 0.068 Uiso 1 1 calc R U . . .
C24 C 0.0969(6) 0.1057(8) 0.0222(3) 0.053(3) Uani 1 1 d . . . . .
H24 H 0.114579 0.073747 0.004800 0.064 Uiso 1 1 calc R U . . .
C25 C 0.1780(5) 0.2239(8) -0.0162(3) 0.049(2) Uani 1 1 d . . . . .
C26 C 0.1418(5) 0.1986(8) -0.0412(3) 0.050(3) Uani 1 1 d . . . . .
H26 H 0.102250 0.207651 -0.038065 0.060 Uiso 1 1 calc R U . . .
C27 C 0.1593(5) 0.1612(8) -0.0702(3) 0.050(2) Uani 1 1 d . . . . .
H27 H 0.132268 0.145997 -0.086396 0.059 Uiso 1 1 calc R U . . .
C28 C 0.2171(6) 0.1456(8) -0.0757(3) 0.054(3) Uani 1 1 d . . . . .
C29 C 0.2549(6) 0.1687(8) -0.0509(3) 0.054(3) Uani 1 1 d . . . . .
H29 H 0.294401 0.157811 -0.053492 0.065 Uiso 1 1 calc R U . . .
C30 C 0.2348(5) 0.2078(8) -0.0223(3) 0.047(2) Uani 1 1 d . . . . .
H30 H 0.261562 0.224205 -0.006026 0.056 Uiso 1 1 calc R U . . .
C31 C 0.2370(7) 0.1036(12) -0.1074(4) 0.075(4) Uani 1 1 d . . . . .
H31A H 0.212674 0.051544 -0.112956 0.113 Uiso 1 1 calc R U . . .
H31B H 0.276269 0.082532 -0.104961 0.113 Uiso 1 1 calc R U . . .
H31C H 0.235075 0.149616 -0.124685 0.113 Uiso 1 1 calc R U . . .
C32 C 0.0980(6) 0.4803(9) 0.2228(3) 0.060(3) Uani 1 1 d . . . . .
C33 C 0.0771(8) 0.5017(12) 0.2535(4) 0.077(4) Uani 1 1 d . . . . .
H33 H 0.039319 0.485225 0.259088 0.092 Uiso 1 1 calc R U . . .
C34 C 0.1118(8) 0.5482(13) 0.2767(4) 0.083(4) Uani 1 1 d . . . . .
H34 H 0.097894 0.563756 0.297645 0.100 Uiso 1 1 calc R U . . .
C35 C 0.1659(9) 0.5691(13) 0.2675(5) 0.087(5) Uani 1 1 d . . . . .
H35 H 0.189921 0.600402 0.282306 0.104 Uiso 1 1 calc R U . . .
C36 C 0.1872(8) 0.5456(15) 0.2364(5) 0.090(5) Uani 1 1 d . . . . .
H36 H 0.225125 0.559784 0.230461 0.108 Uiso 1 1 calc R U . . .
C37 C 0.1525(7) 0.5031(12) 0.2156(4) 0.073(4) Uani 1 1 d . . . . .
H37 H 0.166765 0.487917 0.194733 0.088 Uiso 1 1 calc R U . . .
C38 C 0.0111(6) 0.3372(10) 0.2078(3) 0.061(3) Uani 1 1 d . . . . .
C39 C -0.0348(6) 0.3549(11) 0.2269(4) 0.067(3) Uani 1 1 d . . . . .
H39 H -0.044136 0.416455 0.232116 0.080 Uiso 1 1 calc R U . . .
C40 C -0.0681(7) 0.2834(13) 0.2387(4) 0.075(4) Uani 1 1 d . . . . .
H40 H -0.100355 0.295871 0.251846 0.091 Uiso 1 1 calc R U . . .
C41 C -0.0534(7) 0.1929(13) 0.2310(5) 0.082(4) Uani 1 1 d . . . . .
H41 H -0.075060 0.143781 0.239696 0.098 Uiso 1 1 calc R U . . .
C42 C -0.0089(8) 0.1743(12) 0.2114(5) 0.083(4) Uani 1 1 d . . . . .
H42 H -0.000504 0.113002 0.205240 0.099 Uiso 1 1 calc R U . . .
C43 C 0.0250(7) 0.2479(10) 0.2001(4) 0.066(3) Uani 1 1 d . . . . .
H43 H 0.057400 0.235713 0.187066 0.080 Uiso 1 1 calc R U . . .
C44 C 0.0096(6) 0.5166(9) 0.1777(3) 0.059(3) Uani 1 1 d . . . . .
C45 C -0.0363(7) 0.4917(12) 0.1582(4) 0.073(4) Uani 1 1 d . . . . .
H45 H -0.043480 0.429154 0.153396 0.088 Uiso 1 1 calc R U . . .
C46 C -0.0720(8) 0.5615(13) 0.1458(4) 0.081(4) Uani 1 1 d . . . . .
H46 H -0.103291 0.545582 0.132365 0.098 Uiso 1 1 calc R U . . .
C47 C -0.0621(9) 0.6497(14) 0.1529(4) 0.090(5) Uani 1 1 d . . . . .
H47 H -0.087392 0.695546 0.145212 0.108 Uiso 1 1 calc R U . . .
C48 C -0.0141(9) 0.6754(12) 0.1717(4) 0.087(4) Uani 1 1 d . . . . .
H48 H -0.005525 0.737877 0.175945 0.104 Uiso 1 1 calc R U . . .
C49 C 0.0186(8) 0.6077(10) 0.1832(4) 0.073(4) Uani 1 1 d . . . . .
H49 H 0.050380 0.624225 0.196174 0.088 Uiso 1 1 calc R U . . .
C50 C 0.1610(6) 0.0016(10) 0.1752(3) 0.061(3) Uani 1 1 d . . . . .
C51 C 0.2036(8) -0.0442(11) 0.1928(4) 0.071(4) Uani 1 1 d . . . . .
H51 H 0.242437 -0.028634 0.190019 0.085 Uiso 1 1 calc R U . . .
C52 C 0.1875(11) -0.1127(15) 0.2142(5) 0.103(6) Uani 1 1 d . . . . .
H52 H 0.215830 -0.144019 0.226230 0.123 Uiso 1 1 calc R U . . .
C53 C 0.1339(12) -0.1356(17) 0.2182(6) 0.111(6) Uani 1 1 d . . . . .
H53 H 0.124428 -0.184203 0.232625 0.134 Uiso 1 1 calc R U . . .
C54 C 0.0926(11) -0.0914(16) 0.2024(5) 0.104(6) Uani 1 1 d . . . . .
H54 H 0.054149 -0.107485 0.206229 0.125 Uiso 1 1 calc R U . . .
C55 C 0.1055(8) -0.0205(12) 0.1798(4) 0.078(4) Uani 1 1 d . . . . .
H55 H 0.076296 0.010475 0.168256 0.094 Uiso 1 1 calc R U . . .
C56 C 0.2316(6) 0.1620(9) 0.1624(3) 0.054(3) Uani 1 1 d . . . . .
C57 C 0.2889(7) 0.1446(11) 0.1603(4) 0.073(4) Uani 1 1 d . . . . .
H57 H 0.301599 0.090030 0.150028 0.088 Uiso 1 1 calc R U . . .
C58 C 0.3272(7) 0.2034(13) 0.1726(4) 0.079(4) Uani 1 1 d . . . . .
H58 H 0.366589 0.191758 0.169958 0.095 Uiso 1 1 calc R U . . .
C59 C 0.3091(8) 0.2826(12) 0.1895(4) 0.077(4) Uani 1 1 d . . . . .
H59 H 0.335854 0.321990 0.199620 0.093 Uiso 1 1 calc R U . . .
C60 C 0.2539(8) 0.3010(12) 0.1909(4) 0.079(4) Uani 1 1 d . . . . .
H60 H 0.241608 0.355535 0.201383 0.095 Uiso 1 1 calc R U . . .
C61 C 0.2133(7) 0.2415(10) 0.1773(4) 0.065(3) Uani 1 1 d . . . . .
H61 H 0.174058 0.255824 0.178386 0.077 Uiso 1 1 calc R U . . .
C62 C 0.2114(5) 0.0313(8) 0.1113(3) 0.048(2) Uani 1 1 d . . . . .
C63 C 0.2051(6) 0.0723(9) 0.0809(3) 0.055(3) Uani 1 1 d . . . . .
H63 H 0.182289 0.125521 0.078688 0.066 Uiso 1 1 calc R U . . .
C64 C 0.2322(6) 0.0356(9) 0.0538(3) 0.058(3) Uani 1 1 d . . . . .
H64 H 0.226738 0.062107 0.032897 0.070 Uiso 1 1 calc R U . . .
C65 C 0.2663(6) -0.0382(9) 0.0575(3) 0.058(3) Uani 1 1 d . . . . .
H65 H 0.286839 -0.060353 0.039276 0.069 Uiso 1 1 calc R U . . .
C66 C 0.2722(6) -0.0827(10) 0.0872(4) 0.063(3) Uani 1 1 d . . . . .
H66 H 0.294417 -0.136813 0.089006 0.076 Uiso 1 1 calc R U . . .
C67 C 0.2444(6) -0.0456(10) 0.1145(3) 0.058(3) Uani 1 1 d . . . . .
H67 H 0.248611 -0.073846 0.135139 0.069 Uiso 1 1 calc R U . . .
C68 C 0.3243(5) 0.1433(7) 0.4977(3) 0.040(2) Uani 1 1 d . . . . .
C69 C 0.3301(5) 0.1009(8) 0.5274(3) 0.044(2) Uani 1 1 d . . . . .
H69 H 0.357488 0.122959 0.542396 0.053 Uiso 1 1 calc R U . . .
C70 C 0.2967(5) 0.0266(8) 0.5357(3) 0.045(2) Uani 1 1 d . . . . .
H70 H 0.300375 -0.002047 0.556341 0.054 Uiso 1 1 calc R U . . .
C71 C 0.2581(5) -0.0045(8) 0.5132(3) 0.044(2) Uani 1 1 d . . . . .
H71 H 0.235045 -0.055998 0.518261 0.053 Uiso 1 1 calc R U . . .
C72 C 0.2522(4) 0.0376(7) 0.4836(3) 0.0364(19) Uani 1 1 d . . . . .
C73 C 0.2545(6) 0.3570(8) 0.4412(3) 0.053(3) Uani 1 1 d . . . . .
H73 H 0.227801 0.360337 0.423954 0.064 Uiso 1 1 calc R U . . .
C74 C 0.2689(6) 0.4296(8) 0.4614(4) 0.061(3) Uani 1 1 d . . . . .
H74 H 0.254063 0.490062 0.461116 0.074 Uiso 1 1 calc R U . . .
C75 C 0.3094(6) 0.3945(8) 0.4816(3) 0.050(3) Uani 1 1 d . . . . .
H75 H 0.328615 0.427521 0.498206 0.060 Uiso 1 1 calc R U . . .
C76 C 0.4050(5) 0.1638(8) 0.4067(3) 0.047(2) Uani 1 1 d . . . . .
H76 H 0.395747 0.141742 0.385650 0.057 Uiso 1 1 calc R U . . .
C77 C 0.4574(6) 0.1893(9) 0.4163(3) 0.055(3) Uani 1 1 d . . . . .
H77 H 0.491277 0.189031 0.403754 0.066 Uiso 1 1 calc R U . . .
C78 C 0.4510(5) 0.2158(9) 0.4482(3) 0.054(3) Uani 1 1 d . . . . .
H78 H 0.480760 0.237255 0.461737 0.065 Uiso 1 1 calc R U . . .
C79 C 0.3940(5) 0.2776(7) 0.5187(3) 0.047(2) Uani 1 1 d . . . . .
C80 C 0.3578(6) 0.3038(9) 0.5452(3) 0.058(3) Uani 1 1 d . . . . .
H80 H 0.317907 0.296942 0.543071 0.070 Uiso 1 1 calc R U . . .
C81 C 0.3795(6) 0.3384(9) 0.5735(4) 0.061(3) Uani 1 1 d . . . . .
H81 H 0.354260 0.355846 0.590382 0.073 Uiso 1 1 calc R U . . .
C82 C 0.4368(7) 0.3486(8) 0.5782(4) 0.061(3) Uani 1 1 d . . . . .
C83 C 0.4605(9) 0.3875(12) 0.6097(4) 0.081(5) Uani 1 1 d . . . . .
H83A H 0.502044 0.386904 0.608868 0.122 Uiso 1 1 calc R U . . .
H83B H 0.447566 0.350047 0.628027 0.122 Uiso 1 1 calc R U . . .
H83C H 0.447160 0.450588 0.612518 0.122 Uiso 1 1 calc R U . . .
C84 C 0.4720(6) 0.3253(8) 0.5534(3) 0.057(3) Uani 1 1 d . . . . .
H84 H 0.511675 0.333602 0.555918 0.069 Uiso 1 1 calc R U . . .
C85 C 0.4510(6) 0.2892(8) 0.5243(3) 0.051(3) Uani 1 1 d . . . . .
H85 H 0.477140 0.272104 0.507825 0.061 Uiso 1 1 calc R U . . .
C86 C 0.1674(5) 0.2038(9) 0.4126(3) 0.056(3) Uani 1 1 d . . . . .
H86 H 0.176292 0.258944 0.401471 0.067 Uiso 1 1 calc R U . . .
C87 C 0.1132(6) 0.1647(9) 0.4151(4) 0.063(3) Uani 1 1 d . . . . .
H87 H 0.078801 0.186562 0.405847 0.075 Uiso 1 1 calc R U . . .
C88 C 0.1210(5) 0.0872(8) 0.4339(4) 0.057(3) Uani 1 1 d . . . . .
H88 H 0.091847 0.046600 0.440656 0.068 Uiso 1 1 calc R U . . .
C89 C 0.3229(5) -0.0098(8) 0.3954(3) 0.045(2) Uani 1 1 d . . . . .
H89 H 0.352109 0.018507 0.383049 0.053 Uiso 1 1 calc R U . . .
C90 C 0.3114(5) -0.1022(8) 0.3949(3) 0.051(3) Uani 1 1 d . . . . .
H90 H 0.330102 -0.147886 0.382432 0.061 Uiso 1 1 calc R U . . .
C91 C 0.2677(5) -0.1146(8) 0.4161(3) 0.045(2) Uani 1 1 d . . . . .
H91 H 0.250725 -0.171668 0.421500 0.054 Uiso 1 1 calc R U . . .
C92 C 0.1647(4) -0.0775(7) 0.4662(3) 0.043(2) Uani 1 1 d . . . . .
C93 C 0.1462(5) -0.1482(8) 0.4462(3) 0.047(2) Uani 1 1 d . . . . .
H93 H 0.163062 -0.154285 0.425364 0.057 Uiso 1 1 calc R U . . .
C94 C 0.1049(5) -0.2101(8) 0.4550(3) 0.050(2) Uani 1 1 d . . . . .
H94 H 0.094537 -0.257486 0.440365 0.060 Uiso 1 1 calc R U . . .
C95 C 0.0783(5) -0.2044(9) 0.4847(3) 0.055(3) Uani 1 1 d . . . . .
C96 C 0.0336(7) -0.2725(11) 0.4948(4) 0.074(4) Uani 1 1 d . . . . .
H96A H 0.051442 -0.323198 0.506623 0.111 Uiso 1 1 calc R U . . .
H96B H 0.014320 -0.296287 0.475500 0.111 Uiso 1 1 calc R U . . .
H96C H 0.005830 -0.242274 0.508987 0.111 Uiso 1 1 calc R U . . .
C97 C 0.0935(5) -0.1344(10) 0.5049(3) 0.057(3) Uani 1 1 d . . . . .
H97 H 0.075151 -0.127990 0.525292 0.069 Uiso 1 1 calc R U . . .
C98 C 0.1356(5) -0.0719(9) 0.4959(3) 0.051(3) Uani 1 1 d . . . . .
H98 H 0.144942 -0.023770 0.510521 0.061 Uiso 1 1 calc R U . . .
C99 C 0.4427(6) 0.3256(9) 0.3387(3) 0.059(3) Uani 1 1 d . . . . .
C100 C 0.4240(8) 0.2399(10) 0.3297(4) 0.072(4) Uani 1 1 d . . . . .
H100 H 0.385253 0.223780 0.332255 0.086 Uiso 1 1 calc R U . . .
C101 C 0.4620(9) 0.1775(10) 0.3170(4) 0.077(4) Uani 1 1 d . . . . .
H101 H 0.449149 0.118734 0.310301 0.092 Uiso 1 1 calc R U . . .
C102 C 0.5176(10) 0.2000(14) 0.3141(5) 0.094(5) Uani 1 1 d . . . . .
H102 H 0.543811 0.156212 0.306037 0.113 Uiso 1 1 calc R U . . .
C103 C 0.5372(9) 0.2896(15) 0.3232(5) 0.093(5) Uani 1 1 d . . . . .
H103 H 0.575587 0.307505 0.320446 0.111 Uiso 1 1 calc R U . . .
C104 C 0.4980(7) 0.3473(12) 0.3360(4) 0.071(4) Uani 1 1 d . . . . .
H104 H 0.510083 0.405834 0.343361 0.085 Uiso 1 1 calc R U . . .
C105 C 0.4264(6) 0.4621(8) 0.3894(3) 0.052(3) Uani 1 1 d . . . . .
C106 C 0.4124(6) 0.4316(9) 0.4202(3) 0.058(3) Uani 1 1 d . . . . .
H106 H 0.383813 0.386632 0.423308 0.069 Uiso 1 1 calc R U . . .
C107 C 0.4419(7) 0.4692(11) 0.4468(4) 0.069(3) Uani 1 1 d . . . . .
H107 H 0.433735 0.447533 0.468062 0.083 Uiso 1 1 calc R U . . .
C108 C 0.4824(7) 0.5370(10) 0.4428(4) 0.067(3) Uani 1 1 d . . . . .
H108 H 0.501346 0.562862 0.460981 0.080 Uiso 1 1 calc R U . . .
C109 C 0.4943(6) 0.5657(9) 0.4118(4) 0.062(3) Uani 1 1 d . . . . .
H109 H 0.521911 0.612300 0.408787 0.075 Uiso 1 1 calc R U . . .
C110 C 0.4677(6) 0.5296(9) 0.3848(4) 0.059(3) Uani 1 1 d . . . . .
H110 H 0.477269 0.550161 0.363591 0.071 Uiso 1 1 calc R U . . .
C111 C 0.3715(6) 0.4855(10) 0.3257(3) 0.060(3) Uani 1 1 d . . . . .
C112 C 0.3521(7) 0.4494(12) 0.2959(4) 0.074(4) Uani 1 1 d . . . . .
H112 H 0.352109 0.385039 0.292481 0.088 Uiso 1 1 calc R U . . .
C113 C 0.3333(8) 0.5062(14) 0.2719(4) 0.083(4) Uani 1 1 d . . . . .
H113 H 0.321720 0.481516 0.251609 0.099 Uiso 1 1 calc R U . . .
C114 C 0.3312(7) 0.5986(13) 0.2771(4) 0.082(4) Uani 1 1 d . . . . .
H114 H 0.316656 0.637597 0.260585 0.099 Uiso 1 1 calc R U . . .
C115 C 0.3499(7) 0.6356(13) 0.3058(4) 0.081(4) Uani 1 1 d . . . . .
H115 H 0.349441 0.700110 0.308944 0.098 Uiso 1 1 calc R U . . .
C116 C 0.3692(7) 0.5793(11) 0.3297(4) 0.068(3) Uani 1 1 d . . . . .
H116 H 0.381257 0.605244 0.349721 0.082 Uiso 1 1 calc R U . . .
C117 C 0.2204(7) 0.1394(10) 0.2884(3) 0.065(3) Uani 1 1 d . . . . .
C118 C 0.2247(9) 0.2313(12) 0.2927(5) 0.086(4) Uani 1 1 d . . . . .
H118 H 0.253712 0.255812 0.306084 0.104 Uiso 1 1 calc R U . . .
C119 C 0.1856(11) 0.2911(14) 0.2770(6) 0.106(6) Uani 1 1 d . . . . .
H119 H 0.188279 0.355494 0.279909 0.127 Uiso 1 1 calc R U . . .
C120 C 0.1449(10) 0.2548(16) 0.2581(5) 0.100(5) Uani 1 1 d . . . . .
H120 H 0.119512 0.294759 0.247099 0.120 Uiso 1 1 calc R U . . .
C121 C 0.1386(8) 0.1587(15) 0.2540(5) 0.090(5) Uani 1 1 d . . . . .
H121 H 0.109046 0.134045 0.240992 0.108 Uiso 1 1 calc R U . . .
C122 C 0.1772(7) 0.1020(13) 0.2696(4) 0.076(4) Uani 1 1 d . . . . .
H122 H 0.174001 0.037348 0.267485 0.091 Uiso 1 1 calc R U . . .
C123 C 0.2242(6) -0.0259(10) 0.3263(3) 0.057(3) Uani 1 1 d . . . . .
C124 C 0.1834(6) -0.0022(10) 0.3492(4) 0.064(3) Uani 1 1 d . . . . .
H124 H 0.178707 0.060250 0.355042 0.077 Uiso 1 1 calc R U . . .
C125 C 0.1501(7) -0.0674(13) 0.3634(4) 0.077(4) Uani 1 1 d . . . . .
H125 H 0.123575 -0.050764 0.379780 0.093 Uiso 1 1 calc R U . . .
C126 C 0.1552(8) -0.1584(13) 0.3537(4) 0.084(4) Uani 1 1 d . . . . .
H126 H 0.131660 -0.204016 0.363235 0.101 Uiso 1 1 calc R U . . .
C127 C 0.1943(10) -0.1824(13) 0.3304(5) 0.094(5) Uani 1 1 d . . . . .
H127 H 0.197835 -0.244582 0.323923 0.112 Uiso 1 1 calc R U . . .
C128 C 0.2285(8) -0.1164(11) 0.3162(4) 0.076(4) Uani 1 1 d . . . . .
H128 H 0.254700 -0.132919 0.299705 0.091 Uiso 1 1 calc R U . . .
C129 C 0.3155(6) 0.0119(9) 0.2818(3) 0.056(3) Uani 1 1 d . . . . .
C130 C 0.3584(8) -0.0380(12) 0.2942(4) 0.083(5) Uani 1 1 d . . . . .
H130 H 0.363197 -0.040205 0.317082 0.099 Uiso 1 1 calc R U . . .
C131 C 0.3957(8) -0.0859(13) 0.2749(5) 0.088(5) Uani 1 1 d . . . . .
H131 H 0.425086 -0.121496 0.284390 0.105 Uiso 1 1 calc R U . . .
C132 C 0.3899(8) -0.0818(13) 0.2409(5) 0.085(4) Uani 1 1 d . . . . .
H132 H 0.414731 -0.115086 0.227082 0.102 Uiso 1 1 calc R U . . .
C134 C 0.3474(7) -0.0281(15) 0.2283(4) 0.086(5) Uani 1 1 d . . . . .
H134 H 0.343109 -0.023836 0.205386 0.104 Uiso 1 1 calc R U . . .
C135 C 0.3104(7) 0.0204(12) 0.2485(4) 0.071(4) Uani 1 1 d . . . . .
H135 H 0.281970 0.058809 0.239409 0.086 Uiso 1 1 calc R U . . .
Co1 Co 0.07472(7) 0.33944(11) 0.07280(4) 0.0406(4) Uani 1 1 d . . . . .
Co2 Co 0.28551(7) 0.15918(11) 0.43189(4) 0.0389(4) Uani 1 1 d . . . . .
N1 N 0.0742(4) 0.3908(6) 0.0289(2) 0.0377(17) Uani 1 1 d . . . . .
N2 N 0.0774(4) 0.4669(6) 0.0894(2) 0.0419(18) Uani 1 1 d . . . . .
N3 N 0.0406(4) 0.5301(6) 0.0779(2) 0.0458(19) Uani 1 1 d . . . . .
N4 N -0.0063(4) 0.3462(6) 0.0768(2) 0.0458(19) Uani 1 1 d . . . . .
N5 N -0.0357(4) 0.4183(7) 0.0653(2) 0.047(2) Uani 1 1 d . . . . .
N6 N 0.1569(4) 0.3257(6) 0.0722(3) 0.0468(19) Uani 1 1 d . . . . .
N7 N 0.1856(4) 0.2936(6) 0.0459(2) 0.0438(19) Uani 1 1 d . . . . .
N8 N 0.0722(4) 0.2168(6) 0.0558(2) 0.0444(19) Uani 1 1 d . . . . .
N9 N 0.1054(4) 0.1937(6) 0.0300(2) 0.0429(19) Uani 1 1 d . . . . .
N10 N 0.2866(4) 0.1085(6) 0.4760(2) 0.0392(17) Uani 1 1 d . . . . .
N11 N 0.2879(4) 0.0350(6) 0.4151(2) 0.0396(18) Uani 1 1 d . . . . .
N12 N 0.2525(4) -0.0316(6) 0.4283(2) 0.0429(19) Uani 1 1 d . . . . .
N13 N 0.2041(4) 0.1513(7) 0.4283(2) 0.047(2) Uani 1 1 d . . . . .
N14 N 0.1761(4) 0.0784(7) 0.4410(2) 0.047(2) Uani 1 1 d . . . . .
N15 N 0.3670(4) 0.1742(6) 0.4315(2) 0.0430(18) Uani 1 1 d . . . . .
N16 N 0.3980(4) 0.2071(7) 0.4571(2) 0.045(2) Uani 1 1 d . . . . .
N17 N 0.2829(4) 0.2831(6) 0.4493(2) 0.0455(19) Uani 1 1 d . . . . .
N18 N 0.3174(4) 0.3055(7) 0.4743(2) 0.048(2) Uani 1 1 d . . . . .
O1 O 0.0733(4) 0.2878(6) 0.1164(2) 0.0516(19) Uani 1 1 d D . . . .
O2 O 0.0947(4) 0.3878(6) 0.1662(2) 0.061(2) Uani 1 1 d . . . . .
O3 O 0.1258(4) 0.1400(7) 0.1358(2) 0.064(2) Uani 1 1 d . . . . .
O4 O 0.2830(3) 0.2112(5) 0.38846(19) 0.0439(17) Uani 1 1 d D . . . .
O5 O 0.3001(4) 0.1164(6) 0.3362(2) 0.062(2) Uani 1 1 d . . . . .
O6 O 0.3387(4) 0.3530(6) 0.3688(2) 0.062(2) Uani 1 1 d . . . . .
P1 P 0.17802(14) 0.0881(2) 0.14539(8) 0.0516(7) Uani 1 1 d . . . . .
P2 P 0.05607(16) 0.4264(2) 0.19172(8) 0.0551(8) Uani 1 1 d . . . . .
P3 P 0.39026(15) 0.4036(2) 0.35667(8) 0.0536(7) Uani 1 1 d . . . . .
P4 P 0.26783(16) 0.0653(2) 0.31017(8) 0.0555(8) Uani 1 1 d . . . . .
S1 S 0.3850(2) 0.5518(4) 0.16422(13) 0.0928(13) Uani 1 1 d D . . . .
S3 S -0.01007(15) 0.5730(2) 0.36114(10) 0.0659(9) Uani 1 1 d . . . . .
S4 S 0.0950(2) 0.5485(4) 0.38969(18) 0.1063(17) Uani 1 1 d . . . . .
O8A O 0.0163(6) 0.5845(9) 0.3296(3) 0.094(4) Uani 1 1 d . . . . .
O7A O -0.0628(5) 0.5254(8) 0.3622(3) 0.083(3) Uani 1 1 d . . . . .
O9A O 0.1181(6) 0.6151(11) 0.3713(7) 0.168(9) Uani 1 1 d . . . . .
O10A O 0.1127(12) 0.536(2) 0.4243(6) 0.227(12) Uani 1 1 d . . . . .
N1T N 0.0296(7) 0.5373(12) 0.3903(4) 0.096(4) Uani 1 1 d . . . . .
C1T C 0.1168(9) 0.4452(14) 0.3760(6) 0.103(5) Uani 1 1 d . . . . .
C2T C -0.0287(9) 0.6874(13) 0.3735(6) 0.094(4) Uani 1 1 d . . . . .
O13T O 0.3536(10) 0.5041(11) 0.1890(4) 0.144(7) Uani 1 1 d . . . . .
O14T O 0.4422(7) 0.5736(14) 0.1693(4) 0.125(5) Uani 1 1 d . . . . .
F6 F -0.0663(5) 0.7253(9) 0.3543(4) 0.130(4) Uani 1 1 d . U . . .
F4 F 0.0166(5) 0.7440(8) 0.3718(4) 0.118(4) Uani 1 1 d . U . . .
F5 F -0.0480(6) 0.6913(10) 0.4034(3) 0.121(4) Uani 1 1 d . U . . .
F1 F 0.1748(5) 0.4321(9) 0.3761(4) 0.121(4) Uani 1 1 d . U . . .
F2 F 0.0965(6) 0.3710(10) 0.3874(5) 0.148(5) Uani 1 1 d . U . . .
F3 F 0.1086(8) 0.4361(13) 0.3426(5) 0.157(6) Uani 1 1 d . U . . .
B4 B 0.2095(5) -0.0018(8) 0.4556(3) 0.042(2) Uani 1 1 d . . . . .
B3 B 0.3607(5) 0.2335(8) 0.4876(3) 0.041(2) Uani 1 1 d . . . . .
B1 B -0.0028(6) 0.5005(9) 0.0507(3) 0.045(2) Uani 1 1 d . . . . .
B2 B 0.1477(6) 0.2680(9) 0.0156(3) 0.045(2) Uani 1 1 d . . . . .
C4B C 0.3777(12) 0.4844(19) 0.1271(7) 0.124(5) Uani 0.554(18) 1 d D U P A 1
F10B F 0.3220(11) 0.476(2) 0.1206(6) 0.125(6) Uani 0.554(18) 1 d D U P A 1
F11B F 0.4007(14) 0.532(2) 0.1025(6) 0.129(6) Uani 0.554(18) 1 d D U P A 1
F12B F 0.3986(15) 0.4009(19) 0.1332(7) 0.134(6) Uani 0.554(18) 1 d D U P A 1
C4A C 0.3985(14) 0.4620(19) 0.1345(8) 0.125(5) Uani 0.446(18) 1 d D U P A 2
F10A F 0.3528(17) 0.412(3) 0.1259(8) 0.128(6) Uani 0.446(18) 1 d D U P A 2
F11A F 0.4220(16) 0.485(3) 0.1059(8) 0.127(6) Uani 0.446(18) 1 d D U P A 2
F12A F 0.4386(17) 0.402(3) 0.1440(9) 0.145(7) Uani 0.446(18) 1 d D U P A 2
N2B N 0.3605(14) 0.6471(19) 0.1561(13) 0.105(4) Uani 0.265(9) 1 d D U P A 1
O12B O 0.259(3) 0.532(5) 0.1513(17) 0.115(4) Uani 0.265(9) 1 d . U P A 1
O11B O 0.272(3) 0.606(6) 0.133(2) 0.115(4) Uani 0.265(9) 1 d . U P A 1
S2B S 0.2885(10) 0.6202(19) 0.1368(7) 0.112(3) Uani 0.265(9) 1 d D U P A 1
C1B C 0.2531(12) 0.693(2) 0.1639(8) 0.113(3) Uani 0.265(9) 1 d D U P A 1
F1B F 0.2684(19) 0.778(2) 0.1567(11) 0.120(5) Uani 0.265(9) 1 d D U P A 1
F2B F 0.2703(18) 0.678(3) 0.1944(7) 0.111(6) Uani 0.265(9) 1 d D U P A 1
F3B F 0.1976(11) 0.679(3) 0.1628(11) 0.123(6) Uani 0.265(9) 1 d D U P A 1
N2A N 0.3597(9) 0.6346(15) 0.1468(6) 0.110(4) Uani 0.735(9) 1 d D U P A 2
C1A C 0.2470(8) 0.6658(13) 0.1463(4) 0.114(3) Uani 0.735(9) 1 d D U P A 2
F1A F 0.2331(9) 0.5792(12) 0.1518(5) 0.127(4) Uani 0.735(9) 1 d D U P A 2
F2A F 0.2546(7) 0.6709(13) 0.1136(3) 0.126(4) Uani 0.735(9) 1 d D U P A 2
F3A F 0.2031(7) 0.7207(14) 0.1532(5) 0.137(5) Uani 0.735(9) 1 d D U P A 2
O11A O 0.2957(8) 0.6850(15) 0.2016(4) 0.100(4) Uani 0.735(9) 1 d D U P A 2
O12A O 0.3087(8) 0.7996(11) 0.1594(5) 0.103(5) Uani 0.735(9) 1 d D U P A 2
S2A S 0.3069(3) 0.7042(5) 0.16809(19) 0.0995(19) Uani 0.735(9) 1 d D U P A 2
C1Z C -0.0284(5) 0.8274(10) 0.2502(3) 0.096(5) Uani 1 1 d G . . . .
H1Z H -0.053359 0.798424 0.235244 0.116 Uiso 1 1 calc R U . . .
C2Z C -0.0283(5) 0.9223(10) 0.2530(3) 0.094(5) Uani 1 1 d G . . . .
H2Z H -0.053170 0.958171 0.240036 0.113 Uiso 1 1 calc R U . . .
C3Z C 0.0082(6) 0.9648(7) 0.2748(3) 0.099(5) Uani 1 1 d G . . . .
H3Z H 0.008263 1.029660 0.276795 0.118 Uiso 1 1 calc R U . . .
C4Z C 0.0446(6) 0.9124(11) 0.2938(3) 0.109(6) Uani 1 1 d G . . . .
H4Z H 0.069507 0.941401 0.308762 0.130 Uiso 1 1 calc R U . . .
C5Z C 0.0445(6) 0.8175(10) 0.2910(4) 0.113(6) Uani 1 1 d G . . . .
H5Z H 0.069319 0.781653 0.303970 0.135 Uiso 1 1 calc R U . . .
C6Z C 0.0080(6) 0.7750(7) 0.2692(4) 0.113(6) Uani 1 1 d G . . . .
H6Z H 0.007887 0.710163 0.267211 0.135 Uiso 1 1 calc R U . . .
H1O H 0.081(4) 0.316(6) 0.1336(16) 0.03(3) Uiso 1 1 d D . . . .
H2O H 0.094(4) 0.241(4) 0.118(2) 0.03(3) Uiso 1 1 d D . . . .
H3O H 0.290(6) 0.262(4) 0.380(3) 0.06(4) Uiso 1 1 d D . . . .
H4O H 0.279(6) 0.177(7) 0.3728(19) 0.05(4) Uiso 1 1 d D . . . .

loop_
_atom_site_aniso_label
_atom_site_aniso_U_11
_atom_site_aniso_U_22
_atom_site_aniso_U_33
_atom_site_aniso_U_23
_atom_site_aniso_U_13
_atom_site_aniso_U_12
C1 0.040(5) 0.032(5) 0.053(6) 0.008(4) 0.000(4) -0.008(4)
C2 0.048(6) 0.043(6) 0.046(6) 0.002(4) 0.003(4) 0.000(4)
C3 0.054(6) 0.039(6) 0.048(6) 0.004(4) -0.004(4) 0.001(4)
C4 0.045(6) 0.038(6) 0.056(6) 0.009(4) -0.002(4) 0.002(4)
C5 0.039(5) 0.027(5) 0.054(5) 0.003(4) -0.006(4) -0.001(4)
C6 0.062(7) 0.045(6) 0.041(6) -0.001(4) 0.000(4) -0.001(5)
C7 0.048(6) 0.048(6) 0.053(7) -0.004(5) 0.001(4) -0.004(5)
C8 0.048(6) 0.030(5) 0.057(7) 0.005(4) 0.010(4) 0.001(4)
C9 0.056(6) 0.039(6) 0.079(9) 0.013(5) 0.009(6) -0.008(5)
C10 0.058(6) 0.048(7) 0.082(10) 0.012(6) 0.009(6) -0.008(5)
C11 0.048(5) 0.052(7) 0.075(9) 0.015(6) 0.005(5) -0.001(5)
C12 0.049(6) 0.038(6) 0.061(7) 0.005(4) 0.005(4) 0.001(4)
C13 0.055(7) 0.062(8) 0.059(7) 0.004(6) 0.001(5) 0.007(5)
C14 0.061(8) 0.061(8) 0.078(9) 0.009(6) -0.014(6) 0.005(6)
C15 0.053(7) 0.041(6) 0.083(8) 0.021(5) -0.003(5) 0.002(5)
C16 0.073(11) 0.072(11) 0.133(16) 0.024(10) -0.015(10) 0.024(8)
C17 0.048(6) 0.039(6) 0.078(7) 0.013(5) 0.008(5) -0.003(4)
C18 0.053(7) 0.040(6) 0.058(7) 0.005(4) 0.002(5) 0.001(4)
C19 0.056(6) 0.031(5) 0.061(6) 0.000(5) -0.005(4) -0.002(4)
C20 0.058(6) 0.047(7) 0.061(7) 0.000(5) -0.011(5) 0.005(5)
C21 0.052(6) 0.052(7) 0.058(6) 0.008(5) -0.002(4) 0.002(5)
C22 0.076(8) 0.031(5) 0.064(8) 0.005(5) 0.006(5) -0.010(5)
C23 0.071(8) 0.029(5) 0.070(8) 0.005(5) -0.010(5) -0.008(5)
C24 0.067(7) 0.028(5) 0.063(7) 0.000(4) -0.003(5) 0.002(5)
C25 0.045(5) 0.038(6) 0.062(6) 0.002(5) 0.000(4) -0.002(4)
C26 0.044(6) 0.041(6) 0.064(6) -0.011(5) 0.005(4) -0.006(5)
C27 0.053(5) 0.046(6) 0.050(6) 0.000(5) -0.002(4) -0.006(5)
C28 0.059(6) 0.034(6) 0.069(7) -0.006(5) 0.009(5) 0.000(5)
C29 0.058(7) 0.032(6) 0.072(7) 0.005(5) 0.009(5) 0.002(5)
C30 0.045(5) 0.043(6) 0.053(6) 0.005(5) -0.006(4) -0.007(4)
C31 0.073(9) 0.086(11) 0.066(8) -0.008(7) 0.012(7) 0.005(8)
C32 0.077(7) 0.050(7) 0.053(6) -0.002(5) 0.001(5) 0.001(6)
C33 0.092(10) 0.070(10) 0.068(8) -0.006(7) 0.011(6) 0.003(8)
C34 0.107(11) 0.083(11) 0.060(9) -0.015(7) 0.007(7) -0.001(9)
C35 0.102(10) 0.083(12) 0.076(9) -0.017(8) -0.008(7) -0.013(9)
C36 0.081(10) 0.104(14) 0.084(10) -0.020(9) 0.006(7) -0.011(9)
C37 0.079(8) 0.076(10) 0.065(8) -0.001(7) 0.003(6) -0.003(7)
C38 0.058(7) 0.065(7) 0.060(8) 0.013(6) 0.003(5) 0.004(5)
C39 0.060(7) 0.074(8) 0.065(9) 0.003(6) -0.004(5) -0.001(6)
C40 0.076(9) 0.090(9) 0.061(9) 0.008(7) 0.007(6) -0.001(7)
C41 0.072(9) 0.079(9) 0.094(12) 0.027(8) -0.002(7) -0.001(7)
C42 0.086(10) 0.058(8) 0.104(13) 0.015(8) 0.012(8) 0.000(7)
C43 0.073(9) 0.061(7) 0.065(9) 0.010(6) 0.003(6) 0.007(6)
C44 0.083(8) 0.052(6) 0.043(7) 0.009(5) 0.007(5) 0.002(5)
C45 0.089(10) 0.069(9) 0.061(9) 0.012(7) -0.005(6) 0.009(7)
C46 0.091(10) 0.086(9) 0.067(10) 0.016(7) 0.012(7) 0.027(8)
C47 0.125(13) 0.081(9) 0.064(10) 0.029(7) 0.025(7) 0.035(9)
C48 0.137(14) 0.058(8) 0.065(10) 0.005(7) 0.028(7) 0.028(8)
C49 0.110(11) 0.050(6) 0.060(9) 0.005(6) 0.010(7) 0.005(6)
C50 0.078(7) 0.059(8) 0.045(7) 0.007(5) 0.004(5) 0.000(6)
C51 0.092(9) 0.063(9) 0.056(8) 0.019(6) -0.002(6) 0.005(7)
C52 0.150(14) 0.085(12) 0.073(11) 0.031(9) -0.003(10) -0.020(11)
C53 0.153(15) 0.093(15) 0.088(14) 0.014(10) 0.031(12) -0.030(12)
C54 0.120(13) 0.099(14) 0.093(14) -0.004(9) 0.041(10) -0.032(11)
C55 0.081(8) 0.079(10) 0.075(10) -0.009(7) 0.016(7) -0.012(7)
C56 0.066(6) 0.048(6) 0.048(7) 0.004(5) -0.005(5) 0.001(5)
C57 0.065(7) 0.062(8) 0.093(11) -0.008(7) 0.000(7) -0.003(6)
C58 0.061(8) 0.086(10) 0.090(11) -0.018(8) -0.006(7) -0.003(7)
C59 0.083(8) 0.069(9) 0.080(10) -0.006(7) -0.013(7) -0.008(7)
C60 0.084(8) 0.061(9) 0.093(11) -0.020(8) -0.011(8) 0.000(7)
C61 0.069(8) 0.060(7) 0.065(9) -0.003(6) -0.006(6) 0.006(6)
C62 0.060(7) 0.039(6) 0.044(5) -0.004(4) -0.003(4) 0.001(4)
C63 0.069(8) 0.042(6) 0.055(6) 0.001(5) -0.007(5) 0.001(5)
C64 0.072(8) 0.050(7) 0.052(7) -0.002(5) 0.003(5) -0.003(5)
C65 0.053(7) 0.057(7) 0.062(7) -0.006(5) 0.006(5) -0.006(5)
C66 0.064(8) 0.053(7) 0.072(7) -0.005(5) -0.002(6) 0.002(6)
C67 0.059(7) 0.053(7) 0.061(7) 0.006(5) -0.002(5) 0.001(5)
C68 0.044(5) 0.036(5) 0.042(5) -0.005(4) 0.008(4) 0.000(4)
C69 0.044(6) 0.038(6) 0.051(6) 0.004(4) 0.002(4) 0.004(4)
C70 0.054(6) 0.033(5) 0.048(6) 0.003(4) 0.004(4) 0.011(4)
C71 0.049(6) 0.040(6) 0.043(5) 0.006(4) 0.004(4) 0.004(4)
C72 0.041(5) 0.024(4) 0.044(5) -0.005(3) 0.004(4) 0.002(3)
C73 0.071(8) 0.031(5) 0.057(7) 0.005(4) -0.004(5) 0.005(5)
C74 0.081(9) 0.026(5) 0.077(9) 0.004(5) 0.001(6) 0.002(5)
C75 0.075(8) 0.029(5) 0.046(6) 0.002(4) 0.009(5) 0.003(5)
C76 0.048(5) 0.040(6) 0.054(6) 0.002(5) 0.013(4) -0.002(4)
C77 0.053(6) 0.052(7) 0.060(6) 0.002(5) 0.010(5) -0.002(5)
C78 0.046(5) 0.052(7) 0.063(6) -0.004(5) 0.002(4) -0.002(5)
C79 0.058(6) 0.026(5) 0.058(6) -0.003(4) -0.003(4) 0.001(4)
C80 0.066(7) 0.049(7) 0.060(7) -0.009(5) 0.000(5) -0.002(6)
C81 0.084(7) 0.042(7) 0.057(7) -0.013(5) 0.000(5) 0.007(6)
C82 0.092(8) 0.034(6) 0.058(7) -0.004(5) -0.025(5) 0.000(6)
C83 0.123(14) 0.063(9) 0.057(8) -0.011(7) -0.025(8) -0.010(9)
C84 0.067(7) 0.034(6) 0.071(7) 0.001(5) -0.018(5) 0.000(5)
C85 0.064(6) 0.033(6) 0.057(7) 0.000(5) -0.001(5) -0.005(5)
C86 0.053(6) 0.040(6) 0.076(9) 0.008(5) -0.010(5) 0.007(5)
C87 0.050(6) 0.049(7) 0.090(10) 0.010(6) -0.010(6) 0.001(5)
C88 0.048(5) 0.037(6) 0.085(9) -0.002(5) 0.001(5) 0.002(4)
C89 0.045(6) 0.041(5) 0.048(6) 0.005(4) 0.000(4) 0.001(4)
C90 0.059(7) 0.039(5) 0.054(7) -0.004(5) 0.006(5) 0.004(5)
C91 0.046(6) 0.032(5) 0.057(7) 0.000(4) -0.004(4) 0.000(4)
C92 0.039(5) 0.032(5) 0.058(6) 0.001(4) 0.005(4) 0.000(4)
C93 0.050(6) 0.042(6) 0.049(6) 0.003(4) 0.003(4) -0.006(4)
C94 0.044(6) 0.033(6) 0.074(7) 0.004(5) -0.004(5) 0.000(4)
C95 0.048(6) 0.044(6) 0.072(7) 0.010(5) -0.002(5) -0.008(5)
C96 0.073(9) 0.063(9) 0.086(11) 0.013(7) 0.006(7) -0.025(7)
C97 0.046(6) 0.059(7) 0.066(8) 0.002(5) 0.004(5) -0.008(5)
C98 0.052(6) 0.045(6) 0.057(6) -0.007(5) 0.005(5) -0.010(5)
C99 0.080(7) 0.046(6) 0.051(7) 0.000(5) 0.006(5) -0.002(5)
C100 0.114(11) 0.041(6) 0.061(9) 0.000(6) -0.001(7) -0.001(6)
C101 0.135(11) 0.042(7) 0.054(8) 0.002(6) 0.003(7) 0.007(7)
C102 0.119(11) 0.077(10) 0.086(12) -0.010(9) -0.004(9) 0.029(8)
C103 0.080(10) 0.095(11) 0.103(14) -0.013(10) 0.006(9) 0.013(8)
C104 0.072(7) 0.073(9) 0.067(9) -0.008(7) 0.008(6) 0.004(6)
C105 0.063(7) 0.037(6) 0.054(6) -0.003(4) 0.003(5) -0.004(5)
C106 0.063(7) 0.049(7) 0.062(6) 0.003(5) 0.004(5) 0.005(5)
C107 0.090(10) 0.059(8) 0.057(7) -0.002(6) -0.003(6) 0.001(6)
C108 0.068(8) 0.061(8) 0.071(7) -0.012(6) -0.015(6) 0.013(6)
C109 0.050(7) 0.045(7) 0.091(8) -0.009(6) -0.002(5) 0.002(5)
C110 0.067(8) 0.046(7) 0.064(7) 0.007(5) 0.006(5) -0.004(5)
C111 0.059(7) 0.064(7) 0.057(7) 0.011(5) 0.001(5) -0.009(6)
C112 0.087(10) 0.070(9) 0.064(8) 0.006(6) -0.007(7) -0.004(7)
C113 0.094(11) 0.092(9) 0.061(9) 0.005(7) -0.015(7) 0.001(9)
C114 0.080(10) 0.087(9) 0.080(9) 0.027(7) -0.012(7) 0.009(8)
C115 0.082(10) 0.073(9) 0.090(10) 0.020(7) -0.008(7) -0.004(8)
C116 0.077(9) 0.062(7) 0.065(8) 0.012(6) 0.000(6) -0.004(6)
C117 0.082(9) 0.063(7) 0.051(7) 0.016(6) 0.005(5) 0.016(6)
C118 0.115(12) 0.061(7) 0.084(11) 0.020(7) 0.014(8) 0.021(7)
C119 0.146(17) 0.064(10) 0.106(15) 0.019(9) 0.000(11) 0.030(10)
C120 0.125(15) 0.099(10) 0.077(12) 0.024(9) 0.013(8) 0.041(10)
C121 0.087(11) 0.099(11) 0.084(12) 0.014(9) -0.003(8) 0.024(9)
C122 0.078(9) 0.092(10) 0.058(8) 0.010(7) 0.003(6) 0.017(7)
C123 0.066(7) 0.052(6) 0.053(7) 0.000(5) -0.006(5) -0.007(5)
C124 0.066(8) 0.058(7) 0.069(9) 0.006(6) -0.005(5) -0.005(6)
C125 0.074(9) 0.088(9) 0.071(10) 0.012(7) -0.001(7) -0.018(7)
C126 0.104(12) 0.077(8) 0.072(10) 0.019(7) -0.014(7) -0.030(8)
C127 0.142(16) 0.066(9) 0.073(11) -0.008(8) 0.000(8) -0.039(9)
C128 0.109(12) 0.054(7) 0.065(9) -0.004(6) 0.006(7) -0.017(7)
C129 0.072(7) 0.042(6) 0.055(6) -0.007(5) 0.004(5) -0.004(5)
C130 0.107(12) 0.074(10) 0.067(9) -0.007(7) -0.002(7) 0.031(8)
C131 0.099(12) 0.080(11) 0.085(9) 0.000(8) 0.011(8) 0.028(9)
C132 0.084(10) 0.082(11) 0.088(9) -0.012(8) 0.019(8) 0.011(8)
C134 0.073(10) 0.120(15) 0.066(9) -0.014(8) 0.008(7) 0.010(8)
C135 0.073(9) 0.088(11) 0.053(6) -0.002(7) 0.001(6) 0.006(7)
Co1 0.0474(9) 0.0299(8) 0.0443(10) 0.0044(7) -0.0026(7) -0.0017(7)
Co2 0.0453(9) 0.0272(8) 0.0441(10) 0.0038(7) 0.0006(7) 0.0008(7)
N1 0.041(4) 0.028(4) 0.044(4) 0.006(3) -0.004(3) -0.001(3)
N2 0.058(5) 0.031(4) 0.037(5) 0.001(3) 0.002(3) 0.000(3)
N3 0.055(5) 0.033(4) 0.049(5) 0.006(4) 0.003(4) 0.002(3)
N4 0.052(4) 0.033(4) 0.053(6) 0.004(4) 0.006(4) 0.000(3)
N5 0.049(5) 0.038(5) 0.055(6) 0.005(4) -0.001(4) 0.001(4)
N6 0.052(5) 0.034(5) 0.054(5) 0.006(4) 0.001(3) 0.002(4)
N7 0.049(5) 0.029(4) 0.054(5) 0.002(4) -0.003(3) 0.000(4)
N8 0.053(5) 0.035(4) 0.046(5) 0.004(4) -0.001(3) -0.002(4)
N9 0.046(5) 0.035(4) 0.048(5) 0.000(4) -0.004(3) -0.003(3)
N10 0.044(5) 0.030(4) 0.044(4) -0.001(3) 0.001(3) 0.001(3)
N11 0.043(5) 0.031(4) 0.045(5) 0.004(3) 0.003(3) -0.005(3)
N12 0.048(5) 0.032(4) 0.048(5) -0.004(3) 0.004(3) -0.006(3)
N13 0.043(4) 0.039(5) 0.058(6) 0.002(4) 0.001(4) -0.003(3)
N14 0.050(5) 0.037(4) 0.055(6) -0.002(4) -0.002(4) -0.003(3)
N15 0.050(4) 0.032(5) 0.047(5) 0.000(4) 0.005(3) -0.007(3)
N16 0.041(4) 0.044(5) 0.050(5) -0.002(4) 0.003(3) -0.001(4)
N17 0.053(5) 0.030(4) 0.054(5) 0.001(3) 0.002(4) 0.002(3)
N18 0.054(5) 0.034(4) 0.056(6) 0.003(4) 0.000(4) -0.003(4)
O1 0.071(6) 0.041(5) 0.043(5) 0.003(3) 0.000(3) 0.002(4)
O2 0.089(7) 0.048(5) 0.047(5) -0.002(4) 0.007(4) 0.009(4)
O3 0.065(5) 0.055(6) 0.073(6) 0.000(4) -0.005(4) 0.014(4)
O4 0.059(5) 0.032(4) 0.041(4) 0.012(3) -0.003(3) -0.002(3)
O5 0.083(6) 0.049(5) 0.054(5) -0.005(4) -0.005(4) -0.013(4)
O6 0.085(6) 0.046(5) 0.056(5) -0.002(4) 0.009(4) -0.015(4)
P1 0.0578(18) 0.0446(16) 0.0523(18) 0.0016(13) -0.0033(13) 0.0056(13)
P2 0.070(2) 0.0488(18) 0.0464(18) 0.0036(13) 0.0050(13) 0.0044(15)
P3 0.068(2) 0.0392(16) 0.0536(18) 0.0029(13) 0.0035(14) -0.0105(13)
P4 0.071(2) 0.0460(17) 0.0495(18) -0.0002(13) -0.0017(13) -0.0002(15)
S1 0.115(4) 0.080(3) 0.084(3) 0.005(2) 0.002(2) -0.017(2)
S3 0.0602(19) 0.0547(19) 0.083(2) 0.0063(16) 0.0049(15) 0.0006(15)
S4 0.079(3) 0.079(3) 0.161(5) -0.017(3) -0.033(3) 0.000(2)
O8A 0.091(8) 0.099(9) 0.091(8) 0.020(6) 0.018(6) 0.024(7)
O7A 0.071(6) 0.080(7) 0.099(8) -0.005(6) 0.010(5) -0.012(5)
O9A 0.063(8) 0.077(9) 0.36(3) 0.061(13) -0.030(11) -0.018(7)
O10A 0.22(2) 0.33(4) 0.136(13) -0.067(15) -0.095(16) 0.05(2)
N1T 0.086(8) 0.093(11) 0.107(11) 0.029(9) -0.013(7) 0.004(7)
C1T 0.087(9) 0.068(8) 0.153(13) 0.009(8) -0.042(10) -0.016(7)
C2T 0.091(10) 0.066(8) 0.125(12) -0.005(8) 0.020(8) 0.001(7)
O13T 0.24(2) 0.088(10) 0.104(11) -0.002(8) 0.056(12) -0.038(12)
O14T 0.112(9) 0.161(15) 0.104(11) -0.023(10) -0.013(8) -0.014(8)
F6 0.100(7) 0.092(8) 0.198(11) 0.018(8) 0.008(7) 0.034(6)
F4 0.103(7) 0.071(6) 0.179(11) -0.015(7) 0.027(7) -0.011(5)
F5 0.114(8) 0.114(9) 0.134(8) -0.037(7) 0.041(7) 0.000(7)
F1 0.097(7) 0.094(8) 0.173(12) 0.012(7) -0.028(7) 0.005(6)
F2 0.114(9) 0.094(8) 0.238(14) 0.060(9) -0.006(9) -0.004(7)
F3 0.158(12) 0.156(12) 0.156(10) -0.025(8) -0.036(9) 0.034(10)
B4 0.042(6) 0.031(5) 0.052(7) -0.004(4) 0.007(4) -0.004(4)
B3 0.047(6) 0.030(5) 0.046(6) -0.003(4) 0.004(4) 0.000(4)
B1 0.047(6) 0.035(6) 0.054(7) 0.005(5) 0.000(4) 0.002(4)
B2 0.052(7) 0.030(5) 0.053(6) 0.001(4) -0.005(4) -0.003(4)
C4B 0.129(10) 0.131(10) 0.111(9) -0.035(8) 0.003(9) -0.023(9)
F10B 0.130(10) 0.126(12) 0.120(11) -0.041(10) -0.005(9) -0.032(9)
F11B 0.134(12) 0.145(12) 0.107(10) -0.028(9) 0.009(9) -0.012(10)
F12B 0.140(11) 0.136(10) 0.125(10) -0.037(8) 0.008(9) -0.006(10)
C4A 0.130(10) 0.130(10) 0.114(9) -0.033(8) 0.003(8) -0.017(8)
F10A 0.138(11) 0.125(11) 0.120(11) -0.037(10) -0.006(10) -0.023(10)
F11A 0.134(12) 0.134(12) 0.113(10) -0.037(9) 0.010(9) -0.011(10)
F12A 0.154(13) 0.146(13) 0.137(13) -0.029(11) -0.004(12) 0.005(11)
N2B 0.103(7) 0.102(7) 0.111(8) 0.016(7) -0.013(7) -0.019(7)
O12B 0.108(8) 0.114(8) 0.122(8) 0.013(7) -0.015(8) -0.018(7)
O11B 0.108(6) 0.116(7) 0.121(7) 0.012(6) -0.017(6) -0.020(6)
S2B 0.107(6) 0.111(6) 0.117(6) 0.013(5) -0.017(5) -0.019(5)
C1B 0.107(6) 0.113(6) 0.119(6) 0.013(6) -0.017(6) -0.019(6)
F1B 0.115(10) 0.114(8) 0.130(10) 0.015(8) -0.014(10) -0.016(9)
F2B 0.108(12) 0.110(12) 0.116(9) 0.010(9) -0.011(9) -0.018(11)
F3B 0.111(8) 0.128(11) 0.131(11) 0.017(10) -0.009(9) -0.014(9)
N2A 0.106(7) 0.108(7) 0.118(8) 0.023(6) -0.007(6) -0.016(6)
C1A 0.107(6) 0.116(6) 0.119(6) 0.013(6) -0.020(5) -0.019(5)
F1A 0.119(8) 0.125(8) 0.137(8) 0.008(7) -0.014(7) -0.035(7)
F2A 0.123(9) 0.140(10) 0.115(7) 0.019(7) -0.042(7) -0.019(8)
F3A 0.119(8) 0.139(9) 0.153(10) 0.010(9) -0.015(8) -0.009(8)
O11A 0.095(10) 0.105(10) 0.099(8) 0.017(8) -0.022(7) -0.017(9)
O12A 0.089(10) 0.094(8) 0.126(11) 0.026(8) -0.010(9) -0.011(8)
S2A 0.094(4) 0.098(4) 0.106(4) 0.017(3) -0.019(3) -0.024(3)
C1Z 0.088(12) 0.110(11) 0.091(12) -0.018(10) 0.003(8) -0.014(9)
C2Z 0.080(11) 0.108(11) 0.095(12) 0.001(10) 0.010(8) 0.003(9)
C3Z 0.118(15) 0.095(12) 0.082(12) -0.009(9) 0.011(8) 0.004(9)
C4Z 0.113(15) 0.119(13) 0.095(14) -0.005(11) 0.000(10) 0.009(11)
C5Z 0.086(13) 0.116(12) 0.137(18) 0.028(13) 0.002(10) 0.011(11)
C6Z 0.102(14) 0.101(14) 0.135(17) 0.024(11) 0.024(10) -0.013(10)

loop_
_atom_type_symbol
_atom_type_description
_atom_type_scat_dispersion_real
_atom_type_scat_dispersion_imag
_atom_type_scat_source
C C 0.0181 0.0091 'International Tables Vol C Tables 4.2.6.8 and 6.1.1.4'
H H 0.0000 0.0000 'International Tables Vol C Tables 4.2.6.8 and 6.1.1.4'
Co Co -2.3653 3.6143 'International Tables Vol C Tables 4.2.6.8 and 6.1.1.4'
N N 0.0311 0.0180 'International Tables Vol C Tables 4.2.6.8 and 6.1.1.4'
O O 0.0492 0.0322 'International Tables Vol C Tables 4.2.6.8 and 6.1.1.4'
P P 0.2955 0.4335 'International Tables Vol C Tables 4.2.6.8 and 6.1.1.4'
S S 0.3331 0.5567 'International Tables Vol C Tables 4.2.6.8 and 6.1.1.4'
F F 0.0727 0.0534 'International Tables Vol C Tables 4.2.6.8 and 6.1.1.4'
B B 0.0090 0.0039 'International Tables Vol C Tables 4.2.6.8 and 6.1.1.4'

loop_
_geom_angle_atom_site_label_1
_geom_angle_atom_site_label_2
_geom_angle_atom_site_label_3
_geom_angle
N1 C1 C2 118.5(10)
N1 C1 B2 119.1(10)
C2 C1 B2 122.4(11)
C3 C2 C1 120.7(11)
C3 C2 H2 119.7
C1 C2 H2 119.7
C4 C3 C2 118.6(11)
C4 C3 H3 120.7
C2 C3 H3 120.7
C3 C4 C5 120.8(11)
C3 C4 H4 119.6
C5 C4 H4 119.6
N1 C5 C4 119.0(10)
N1 C5 B1 119.9(9)
C4 C5 B1 121.0(9)
N2 C6 C7 110.6(11)
N2 C6 H6 124.7
C7 C6 H6 124.7
C8 C7 C6 104.2(11)
C8 C7 H7 127.9
C6 C7 H7 127.9
N3 C8 C7 109.7(10)
N3 C8 H8 125.1
C7 C8 H8 125.1
N4 C9 C10 109.5(11)
N4 C9 H9 125.2
C10 C9 H9 125.2
C9 C10 C11 105.0(12)
C9 C10 H10 127.5
C11 C10 H10 127.5
N5 C11 C10 108.4(12)
N5 C11 H11 125.8
C10 C11 H11 125.8
C18 C12 C13 115.5(12)
C18 C12 B1 122.4(11)
C13 C12 B1 121.6(11)
C14 C13 C12 122.5(14)
C14 C13 H13 118.8
C12 C13 H13 118.8
C15 C14 C13 121.3(14)
C15 C14 H14 119.3
C13 C14 H14 119.3
C14 C15 C17 118.2(12)
C14 C15 C16 122.0(15)
C17 C15 C16 119.7(15)
C15 C16 H16A 109.5
C15 C16 H16B 109.5
H16A C16 H16B 109.5
C15 C16 H16C 109.5
H16A C16 H16C 109.5
H16B C16 H16C 109.5
C18 C17 C15 119.6(13)
C18 C17 H17 120.2
C15 C17 H17 120.2
C17 C18 C12 122.6(12)
C17 C18 H18 118.7
C12 C18 H18 118.7
N6 C19 C20 109.7(12)
N6 C19 H19 125.2
C20 C19 H19 125.2
C19 C20 C21 105.7(11)
C19 C20 H20 127.2
C21 C20 H20 127.2
N7 C21 C20 108.2(11)
N7 C21 H21 125.9
C20 C21 H21 125.9
N8 C22 C23 110.3(12)
N8 C22 H22 124.8
C23 C22 H22 124.8
C24 C23 C22 105.1(11)
C24 C23 H23 127.4
C22 C23 H23 127.4
N9 C24 C23 108.2(12)
N9 C24 H24 125.9
C23 C24 H24 125.9
C30 C25 C26 114.6(11)
C30 C25 B2 129.8(11)
C26 C25 B2 115.6(11)
C27 C26 C25 124.3(12)
C27 C26 H26 117.9
C25 C26 H26 117.9
C26 C27 C28 120.0(11)
C26 C27 H27 120.0
C28 C27 H27 120.0
C27 C28 C29 117.4(12)
C27 C28 C31 120.6(13)
C29 C28 C31 121.9(12)
C30 C29 C28 120.0(12)
C30 C29 H29 120.0
C28 C29 H29 120.0
C25 C30 C29 123.7(12)
C25 C30 H30 118.2
C29 C30 H30 118.2
C28 C31 H31A 109.5
C28 C31 H31B 109.5
H31A C31 H31B 109.5
C28 C31 H31C 109.5
H31A C31 H31C 109.5
H31B C31 H31C 109.5
C37 C32 C33 118.4(15)
C37 C32 P2 118.3(11)
C33 C32 P2 123.3(12)
C32 C33 C34 120.7(16)
C32 C33 H33 119.7
C34 C33 H33 119.7
C35 C34 C33 117.1(16)
C35 C34 H34 121.4
C33 C34 H34 121.4
C34 C35 C36 121.9(17)
C34 C35 H35 119.1
C36 C35 H35 119.1
C37 C36 C35 118.3(18)
C37 C36 H36 120.9
C35 C36 H36 120.9
C36 C37 C32 123.7(16)
C36 C37 H37 118.2
C32 C37 H37 118.2
C39 C38 C43 120.0(14)
C39 C38 P2 122.8(12)
C43 C38 P2 117.2(11)
C38 C39 C40 120.5(16)
C38 C39 H39 119.7
C40 C39 H39 119.7
C39 C40 C41 119.1(16)
C39 C40 H40 120.5
C41 C40 H40 120.5
C42 C41 C40 121.1(16)
C42 C41 H41 119.4
C40 C41 H41 119.4
C41 C42 C43 118.8(17)
C41 C42 H42 120.6
C43 C42 H42 120.6
C38 C43 C42 120.5(15)
C38 C43 H43 119.8
C42 C43 H43 119.8
C49 C44 C45 118.0(15)
C49 C44 P2 124.2(13)
C45 C44 P2 117.7(11)
C44 C45 C46 118.8(17)
C44 C45 H45 120.6
C46 C45 H45 120.6
C47 C46 C45 121(2)
C47 C46 H46 119.7
C45 C46 H46 119.7
C46 C47 C48 120.7(17)
C46 C47 H47 119.7
C48 C47 H47 119.7
C49 C48 C47 117.1(17)
C49 C48 H48 121.4
C47 C48 H48 121.4
C48 C49 C44 124.7(19)
C48 C49 H49 117.6
C44 C49 H49 117.6
C55 C50 C51 120.2(15)
C55 C50 P1 118.2(12)
C51 C50 P1 121.6(11)
C52 C51 C50 118.3(18)
C52 C51 H51 120.8
C50 C51 H51 120.8
C53 C52 C51 122(2)
C53 C52 H52 119.1
C51 C52 H52 119.1
C52 C53 C54 121(2)
C52 C53 H53 119.6
C54 C53 H53 119.6
C53 C54 C55 121(2)
C53 C54 H54 119.5
C55 C54 H54 119.5
C50 C55 C54 117.9(19)
C50 C55 H55 121.1
C54 C55 H55 121.1
C57 C56 C61 119.2(14)
C57 C56 P1 123.5(11)
C61 C56 P1 117.2(11)
C58 C57 C56 121.1(16)
C58 C57 H57 119.4
C56 C57 H57 119.4
C57 C58 C59 120.2(16)
C57 C58 H58 119.9
C59 C58 H58 119.9
C60 C59 C58 118.9(16)
C60 C59 H59 120.6
C58 C59 H59 120.6
C59 C60 C61 121.5(16)
C59 C60 H60 119.2
C61 C60 H60 119.2
C56 C61 C60 118.9(14)
C56 C61 H61 120.6
C60 C61 H61 120.6
C67 C62 C63 119.8(12)
C67 C62 P1 123.1(10)
C63 C62 P1 117.0(9)
C64 C63 C62 120.4(12)
C64 C63 H63 119.8
C62 C63 H63 119.8
C65 C64 C63 119.1(13)
C65 C64 H64 120.5
C63 C64 H64 120.5
C64 C65 C66 122.2(13)
C64 C65 H65 118.9
C66 C65 H65 118.9
C65 C66 C67 118.3(13)
C65 C66 H66 120.9
C67 C66 H66 120.9
C62 C67 C66 120.1(13)
C62 C67 H67 120.0
C66 C67 H67 120.0
N10 C68 C69 118.8(10)
N10 C68 B3 118.6(9)
C69 C68 B3 122.6(10)
C68 C69 C70 121.1(11)
C68 C69 H69 119.5
C70 C69 H69 119.5
C71 C70 C69 117.9(11)
C71 C70 H70 121.0
C69 C70 H70 121.0
C72 C71 C70 121.1(11)
C72 C71 H71 119.4
C70 C71 H71 119.4
N10 C72 C71 119.2(10)
N10 C72 B4 118.5(9)
C71 C72 B4 122.0(10)
N17 C73 C74 110.5(12)
N17 C73 H73 124.8
C74 C73 H73 124.8
C75 C74 C73 104.5(11)
C75 C74 H74 127.7
C73 C74 H74 127.7
N18 C75 C74 108.8(12)
N18 C75 H75 125.6
C74 C75 H75 125.6
C77 C76 N15 110.7(12)
C77 C76 H76 124.7
N15 C76 H76 124.7
C76 C77 C78 104.7(11)
C76 C77 H77 127.6
C78 C77 H77 127.6
N16 C78 C77 110.2(12)
N16 C78 H78 124.9
C77 C78 H78 124.9
C85 C79 C80 114.8(11)
C85 C79 B3 130.6(11)
C80 C79 B3 114.5(11)
C81 C80 C79 121.5(13)
C81 C80 H80 119.3
C79 C80 H80 119.3
C80 C81 C82 121.9(14)
C80 C81 H81 119.0
C82 C81 H81 119.0
C84 C82 C81 117.9(12)
C84 C82 C83 120.7(15)
C81 C82 C83 121.4(15)
C82 C83 H83A 109.5
C82 C83 H83B 109.5
H83A C83 H83B 109.5
C82 C83 H83C 109.5
H83A C83 H83C 109.5
H83B C83 H83C 109.5
C82 C84 C85 121.5(13)
C82 C84 H84 119.2
C85 C84 H84 119.2
C79 C85 C84 122.4(13)
C79 C85 H85 118.8
C84 C85 H85 118.8
N13 C86 C87 109.0(12)
N13 C86 H86 125.5
C87 C86 H86 125.5
C88 C87 C86 104.5(12)
C88 C87 H87 127.7
C86 C87 H87 127.7
N14 C88 C87 109.3(12)
N14 C88 H88 125.3
C87 C88 H88 125.3
N11 C89 C90 111.6(10)
N11 C89 H89 124.2
C90 C89 H89 124.2
C91 C90 C89 105.7(11)
C91 C90 H90 127.2
C89 C90 H90 127.2
N12 C91 C90 108.5(10)
N12 C91 H91 125.8
C90 C91 H91 125.8
C93 C92 C98 113.9(10)
C93 C92 B4 124.3(10)
C98 C92 B4 121.4(10)
C94 C93 C92 123.6(11)
C94 C93 H93 118.2
C92 C93 H93 118.2
C95 C94 C93 121.1(12)
C95 C94 H94 119.5
C93 C94 H94 119.5
C97 C95 C94 117.7(12)
C97 C95 C96 120.7(13)
C94 C95 C96 121.6(13)
C95 C96 H96A 109.5
C95 C96 H96B 109.5
H96A C96 H96B 109.5
C95 C96 H96C 109.5
H96A C96 H96C 109.5
H96B C96 H96C 109.5
C95 C97 C98 121.1(13)
C95 C97 H97 119.5
C98 C97 H97 119.5
C97 C98 C92 122.5(12)
C97 C98 H98 118.7
C92 C98 H98 118.7
C104 C99 C100 120.1(15)
C104 C99 P3 122.7(11)
C100 C99 P3 117.2(12)
C99 C100 C101 119.7(17)
C99 C100 H100 120.2
C101 C100 H100 120.2
C102 C101 C100 119.9(16)
C102 C101 H101 120.0
C100 C101 H101 120.0
C101 C102 C103 120.6(17)
C101 C102 H102 119.7
C103 C102 H102 119.7
C104 C103 C102 116.6(19)
C104 C103 H103 121.7
C102 C103 H103 121.7
C99 C104 C103 123.1(17)
C99 C104 H104 118.5
C103 C104 H104 118.5
C106 C105 C110 121.1(13)
C106 C105 P3 114.7(10)
C110 C105 P3 124.1(11)
C105 C106 C107 118.0(13)
C105 C106 H106 121.0
C107 C106 H106 121.0
C108 C107 C106 121.7(14)
C108 C107 H107 119.1
C106 C107 H107 119.1
C109 C108 C107 118.0(14)
C109 C108 H108 121.0
C107 C108 H108 121.0
C108 C109 C110 122.7(14)
C108 C109 H109 118.7
C110 C109 H109 118.7
C109 C110 C105 118.4(13)
C109 C110 H110 120.8
C105 C110 H110 120.8
C116 C111 C112 117.4(14)
C116 C111 P3 125.6(11)
C112 C111 P3 116.6(12)
C113 C112 C111 120.5(16)
C113 C112 H112 119.7
C111 C112 H112 119.7
C112 C113 C114 120.0(16)
C112 C113 H113 120.0
C114 C113 H113 120.0
C113 C114 C115 120.7(15)
C113 C114 H114 119.6
C115 C114 H114 119.6
C116 C115 C114 119.5(18)
C116 C115 H115 120.3
C114 C115 H115 120.3
C115 C116 C111 121.7(16)
C115 C116 H116 119.1
C111 C116 H116 119.1
C118 C117 C122 120.9(16)
C118 C117 P4 119.1(14)
C122 C117 P4 119.8(12)
C117 C118 C119 120(2)
C117 C118 H118 120.0
C119 C118 H118 120.0
C120 C119 C118 119(2)
C120 C119 H119 120.6
C118 C119 H119 120.6
C119 C120 C121 122.1(18)
C119 C120 H120 119.0
C121 C120 H120 119.0
C122 C121 C120 118(2)
C122 C121 H121 121.1
C120 C121 H121 121.1
C121 C122 C117 120.2(18)
C121 C122 H122 119.9
C117 C122 H122 119.9
C128 C123 C124 119.3(14)
C128 C123 P4 123.4(12)
C124 C123 P4 117.3(11)
C125 C124 C123 121.1(15)
C125 C124 H124 119.5
C123 C124 H124 119.5
C124 C125 C126 119.5(17)
C124 C125 H125 120.3
C126 C125 H125 120.3
C127 C126 C125 120.0(16)
C127 C126 H126 120.0
C125 C126 H126 120.0
C126 C127 C128 120.5(18)
C126 C127 H127 119.8
C128 C127 H127 119.8
C127 C128 C123 119.6(17)
C127 C128 H128 120.2
C123 C128 H128 120.2
C130 C129 C135 119.2(14)
C130 C129 P4 117.4(11)
C135 C129 P4 123.4(12)
C129 C130 C131 122.5(17)
C129 C130 H130 118.7
C131 C130 H130 118.7
C130 C131 C132 119.4(17)
C130 C131 H131 120.3
C132 C131 H131 120.3
C134 C132 C131 118.1(16)
C134 C132 H132 120.9
C131 C132 H132 120.9
C132 C134 C135 121.3(17)
C132 C134 H134 119.4
C135 C134 H134 119.4
C129 C135 C134 119.4(16)
C129 C135 H135 120.3
C134 C135 H135 120.3
N4 Co1 N8 92.8(4)
N4 Co1 O1 85.6(4)
N8 Co1 O1 88.6(4)
N4 Co1 N6 174.8(4)
N8 Co1 N6 86.0(4)
O1 Co1 N6 89.4(4)
N4 Co1 N1 93.1(4)
N8 Co1 N1 91.1(4)
O1 Co1 N1 178.6(4)
N6 Co1 N1 91.9(4)
N4 Co1 N2 87.4(4)
N8 Co1 N2 178.8(4)
O1 Co1 N2 92.6(4)
N6 Co1 N2 94.0(4)
N1 Co1 N2 87.7(4)
N13 Co2 N15 174.2(4)
N13 Co2 N11 86.9(4)
N15 Co2 N11 94.2(4)
N13 Co2 O4 85.6(4)
N15 Co2 O4 88.8(4)
N11 Co2 O4 92.2(4)
N13 Co2 N17 92.9(4)
N15 Co2 N17 86.0(4)
N11 Co2 N17 179.2(4)
O4 Co2 N17 88.6(4)
N13 Co2 N10 93.5(4)
N15 Co2 N10 92.1(4)
N11 Co2 N10 88.6(4)
O4 Co2 N10 178.7(4)
N17 Co2 N10 90.5(4)
C5 N1 C1 122.4(9)
C5 N1 Co1 118.9(8)
C1 N1 Co1 118.5(7)
C6 N2 N3 107.4(9)
C6 N2 Co1 132.2(8)
N3 N2 Co1 120.0(7)
C8 N3 N2 108.0(10)
C8 N3 B1 132.5(10)
N2 N3 B1 118.5(9)
N5 N4 C9 106.9(10)
N5 N4 Co1 121.5(7)
C9 N4 Co1 131.3(9)
C11 N5 N4 110.0(10)
C11 N5 B1 130.7(10)
N4 N5 B1 118.9(9)
C19 N6 N7 107.8(10)
C19 N6 Co1 129.0(9)
N7 N6 Co1 122.7(8)
C21 N7 N6 108.6(10)
C21 N7 B2 135.8(10)
N6 N7 B2 115.5(9)
C22 N8 N9 106.5(10)
C22 N8 Co1 133.7(9)
N9 N8 Co1 119.8(7)
C24 N9 N8 109.8(10)
C24 N9 B2 131.3(10)
N8 N9 B2 118.9(9)
C72 N10 C68 121.8(9)
C72 N10 Co2 119.6(7)
C68 N10 Co2 118.5(7)
C89 N11 N12 105.4(9)
C89 N11 Co2 134.0(7)
N12 N11 Co2 119.8(7)
C91 N12 N11 108.8(9)
C91 N12 B4 132.8(10)
N11 N12 B4 118.1(8)
C86 N13 N14 108.8(10)
C86 N13 Co2 130.8(9)
N14 N13 Co2 120.1(7)
C88 N14 N13 108.3(10)
C88 N14 B4 131.2(10)
N13 N14 B4 119.9(9)
C76 N15 N16 105.2(9)
C76 N15 Co2 130.2(9)
N16 N15 Co2 124.3(7)
C78 N16 N15 109.1(10)
C78 N16 B3 137.0(11)
N15 N16 B3 113.5(9)
C73 N17 N18 107.6(10)
C73 N17 Co2 133.3(9)
N18 N17 Co2 119.1(7)
C75 N18 N17 108.6(10)
C75 N18 B3 131.4(10)
N17 N18 B3 119.8(9)
Co1 O1 H1O 126(8)
Co1 O1 H2O 111(7)
H1O O1 H2O 102(8)
Co2 O4 H3O 136(9)
Co2 O4 H4O 119(9)
H3O O4 H4O 104(9)
O3 P1 C56 112.0(6)
O3 P1 C50 110.6(7)
C56 P1 C50 108.1(6)
O3 P1 C62 112.5(6)
C56 P1 C62 105.7(6)
C50 P1 C62 107.6(6)
O2 P2 C32 109.2(6)
O2 P2 C38 110.0(6)
C32 P2 C38 112.2(7)
O2 P2 C44 114.7(6)
C32 P2 C44 104.0(7)
C38 P2 C44 106.7(6)
O6 P3 C111 111.2(6)
O6 P3 C105 111.4(6)
C111 P3 C105 109.2(6)
O6 P3 C99 111.9(6)
C111 P3 C99 106.9(7)
C105 P3 C99 106.0(6)
O5 P4 C117 111.7(7)
O5 P4 C129 111.0(6)
C117 P4 C129 109.1(7)
O5 P4 C123 113.0(6)
C117 P4 C123 105.8(7)
C129 P4 C123 105.9(6)
O14T S1 O13T 119.9(13)
O14T S1 N2A 105.4(12)
O13T S1 N2A 121.0(13)
O14T S1 N2B 100.8(15)
O13T S1 N2B 113(2)
O14T S1 C4A 95.4(13)
O13T S1 C4A 102.5(13)
N2A S1 C4A 108.9(14)
O14T S1 C4B 109.7(12)
O13T S1 C4B 106.5(12)
N2B S1 C4B 105.7(18)
O7A S3 O8A 117.3(8)
O7A S3 N1T 109.1(9)
O8A S3 N1T 117.2(9)
O7A S3 C2T 103.3(8)
O8A S3 C2T 104.5(9)
N1T S3 C2T 103.4(11)
O9A S4 O10A 120.6(18)
O9A S4 N1T 119.2(9)
O10A S4 N1T 104.5(15)
O9A S4 C1T 109.4(14)
O10A S4 C1T 97.2(15)
N1T S4 C1T 102.4(10)
S4 N1T S3 122.2(11)
F2 C1T F1 104.7(17)
F2 C1T F3 103.3(19)
F1 C1T F3 97(2)
F2 C1T S4 121(2)
F1 C1T S4 115.2(13)
F3 C1T S4 111.9(15)
F6 C2T F5 108.3(18)
F6 C2T F4 104.2(17)
F5 C2T F4 107.2(18)
F6 C2T S3 112.7(16)
F5 C2T S3 113.0(15)
F4 C2T S3 111.0(13)
N14 B4 N12 105.1(9)
N14 B4 C92 107.2(9)
N12 B4 C92 115.5(9)
N14 B4 C72 108.9(9)
N12 B4 C72 101.8(9)
C92 B4 C72 117.5(10)
N18 B3 N16 104.4(9)
N18 B3 C68 106.8(9)
N16 B3 C68 107.4(9)
N18 B3 C79 108.9(9)
N16 B3 C79 116.8(10)
C68 B3 C79 111.9(9)
N5 B1 N3 105.0(9)
N5 B1 C12 107.5(10)
N3 B1 C12 115.3(10)
N5 B1 C5 108.6(9)
N3 B1 C5 101.1(9)
C12 B1 C5 118.3(10)
N7 B2 N9 102.9(9)
N7 B2 C1 107.0(9)
N9 B2 C1 107.6(9)
N7 B2 C25 118.8(10)
N9 B2 C25 107.8(9)
C1 B2 C25 111.8(10)
F12B C4B F11B 118(3)
F12B C4B F10B 108(3)
F11B C4B F10B 107(3)
F12B C4B S1 107(2)
F11B C4B S1 108(2)
F10B C4B S1 108.0(18)
F11A C4A F10A 103(3)
F11A C4A F12A 97(3)
F10A C4A F12A 107(3)
F11A C4A S1 119(2)
F10A C4A S1 115(2)
F12A C4A S1 114(3)
S1 N2B S2B 104(2)
O11B O12B S2B 16(3)
O12B O11B C1B 97(6)
O12B S2B C1B 92(3)
O12B S2B N2B 114(3)
C1B S2B N2B 91.9(14)
F3B C1B F1B 113(2)
F3B C1B F2B 108(2)
F1B C1B F2B 106(2)
F3B C1B S2B 111(2)
F1B C1B S2B 107.0(19)
F2B C1B S2B 110.9(19)
F3B C1B O11B 97(3)
F1B C1B O11B 115(4)
F2B C1B O11B 117(4)
S2B C1B O11B 14(2)
S1 N2A S2A 118.8(15)
F1A C1A F3A 110.1(17)
F1A C1A F2A 104.7(16)
F3A C1A F2A 106.2(16)
F1A C1A S2A 114.4(13)
F3A C1A S2A 108.6(14)
F2A C1A S2A 112.4(12)
O11A S2A O12A 115.7(14)
O11A S2A C1A 106.4(9)
O12A S2A C1A 101.8(9)
O11A S2A N2A 118.5(12)
O12A S2A N2A 113.5(12)
C1A S2A N2A 97.2(10)
C2Z C1Z C6Z 120.0
C2Z C1Z H1Z 120.0
C6Z C1Z H1Z 120.0
C1Z C2Z C3Z 120.0
C1Z C2Z H2Z 120.0
C3Z C2Z H2Z 120.0
C2Z C3Z C4Z 120.0
C2Z C3Z H3Z 120.0
C4Z C3Z H3Z 120.0
C5Z C4Z C3Z 120.0
C5Z C4Z H4Z 120.0
C3Z C4Z H4Z 120.0
C6Z C5Z C4Z 120.0
C6Z C5Z H5Z 120.0
C4Z C5Z H5Z 120.0
C5Z C6Z C1Z 120.0
C5Z C6Z H6Z 120.0
C1Z C6Z H6Z 120.0

loop_
_geom_bond_atom_site_label_1
_geom_bond_atom_site_label_2
_geom_bond_distance
C1 N1 1.361(14)
C1 C2 1.398(16)
C1 B2 1.598(16)
C2 C3 1.389(16)
C2 H2 0.9500
C3 C4 1.354(17)
C3 H3 0.9500
C4 C5 1.414(16)
C4 H4 0.9500
C5 N1 1.334(14)
C5 B1 1.644(17)
C6 N2 1.314(15)
C6 C7 1.378(17)
C6 H6 0.9500
C7 C8 1.359(18)
C7 H7 0.9500
C8 N3 1.337(15)
C8 H8 0.9500
C9 N4 1.356(15)
C9 C10 1.363(19)
C9 H9 0.9500
C10 C11 1.404(18)
C10 H10 0.9500
C11 N5 1.315(16)
C11 H11 0.9500
C12 C18 1.401(17)
C12 C13 1.401(19)
C12 B1 1.608(17)
C13 C14 1.381(19)
C13 H13 0.9500
C14 C15 1.36(2)
C14 H14 0.9500
C15 C17 1.42(2)
C15 C16 1.527(18)
C16 H16A 0.9800
C16 H16B 0.9800
C16 H16C 0.9800
C17 C18 1.387(17)
C17 H17 0.9500
C18 H18 0.9500
C19 N6 1.342(16)
C19 C20 1.370(19)
C19 H19 0.9500
C20 C21 1.390(18)
C20 H20 0.9500
C21 N7 1.349(16)
C21 H21 0.9500
C22 N8 1.317(15)
C22 C23 1.394(19)
C22 H22 0.9500
C23 C24 1.363(19)
C23 H23 0.9500
C24 N9 1.338(15)
C24 H24 0.9500
C25 C30 1.382(17)
C25 C26 1.388(17)
C25 B2 1.623(18)
C26 C27 1.376(17)
C26 H26 0.9500
C27 C28 1.399(17)
C27 H27 0.9500
C28 C29 1.400(19)
C28 C31 1.514(19)
C29 C30 1.391(18)
C29 H29 0.9500
C30 H30 0.9500
C31 H31A 0.9800
C31 H31B 0.9800
C31 H31C 0.9800
C32 C37 1.36(2)
C32 C33 1.39(2)
C32 P2 1.796(15)
C33 C34 1.43(2)
C33 H33 0.9500
C34 C35 1.37(3)
C34 H34 0.9500
C35 C36 1.42(3)
C35 H35 0.9500
C36 C37 1.33(2)
C36 H36 0.9500
C37 H37 0.9500
C38 C39 1.36(2)
C38 C43 1.38(2)
C38 P2 1.804(14)
C39 C40 1.40(2)
C39 H39 0.9500
C40 C41 1.40(3)
C40 H40 0.9500
C41 C42 1.35(2)
C41 H41 0.9500
C42 C43 1.42(2)
C42 H42 0.9500
C43 H43 0.9500
C44 C49 1.37(2)
C44 C45 1.40(2)
C44 P2 1.807(14)
C45 C46 1.42(2)
C45 H45 0.9500
C46 C47 1.34(3)
C46 H46 0.9500
C47 C48 1.42(3)
C47 H47 0.9500
C48 C49 1.34(2)
C48 H48 0.9500
C49 H49 0.9500
C50 C55 1.36(2)
C50 C51 1.41(2)
C50 P1 1.804(14)
C51 C52 1.39(2)
C51 H51 0.9500
C52 C53 1.32(3)
C52 H52 0.9500
C53 C54 1.34(3)
C53 H53 0.9500
C54 C55 1.42(3)
C54 H54 0.9500
C55 H55 0.9500
C56 C57 1.38(2)
C56 C61 1.382(19)
C56 P1 1.803(13)
C57 C58 1.35(2)
C57 H57 0.9500
C58 C59 1.42(2)
C58 H58 0.9500
C59 C60 1.33(2)
C59 H59 0.9500
C60 C61 1.41(2)
C60 H60 0.9500
C61 H61 0.9500
C62 C67 1.373(18)
C62 C63 1.393(18)
C62 P1 1.811(12)
C63 C64 1.393(19)
C63 H63 0.9500
C64 C65 1.35(2)
C64 H64 0.9500
C65 C66 1.39(2)
C65 H65 0.9500
C66 C67 1.41(2)
C66 H66 0.9500
C67 H67 0.9500
C68 N10 1.359(14)
C68 C69 1.377(16)
C68 B3 1.626(16)
C69 C70 1.382(17)
C69 H69 0.9500
C70 C71 1.377(17)
C70 H70 0.9500
C71 C72 1.373(16)
C71 H71 0.9500
C72 N10 1.352(13)
C72 B4 1.632(16)
C73 N17 1.313(15)
C73 C74 1.388(19)
C73 H73 0.9500
C74 C75 1.366(19)
C74 H74 0.9500
C75 N18 1.348(15)
C75 H75 0.9500
C76 C77 1.350(18)
C76 N15 1.366(15)
C76 H76 0.9500
C77 C78 1.377(19)
C77 H77 0.9500
C78 N16 1.309(16)
C78 H78 0.9500
C79 C85 1.374(18)
C79 C80 1.438(18)
C79 B3 1.632(17)
C80 C81 1.369(19)
C80 H80 0.9500
C81 C82 1.37(2)
C81 H81 0.9500
C82 C84 1.36(2)
C82 C83 1.521(18)
C83 H83A 0.9800
C83 H83B 0.9800
C83 H83C 0.9800
C84 C85 1.399(18)
C84 H84 0.9500
C85 H85 0.9500
C86 N13 1.324(15)
C86 C87 1.403(19)
C86 H86 0.9500
C87 C88 1.383(19)
C87 H87 0.9500
C88 N14 1.337(16)
C88 H88 0.9500
C89 N11 1.331(14)
C89 C90 1.376(17)
C89 H89 0.9500
C90 C91 1.363(17)
C90 H90 0.9500
C91 N12 1.359(14)
C91 H91 0.9500
C92 C93 1.389(16)
C92 C98 1.406(17)
C92 B4 1.590(15)
C93 C94 1.377(16)
C93 H93 0.9500
C94 C95 1.377(19)
C94 H94 0.9500
C95 C97 1.363(19)
C95 C96 1.508(17)
C96 H96A 0.9800
C96 H96B 0.9800
C96 H96C 0.9800
C97 C98 1.398(17)
C97 H97 0.9500
C98 H98 0.9500
C99 C104 1.35(2)
C99 C100 1.38(2)
C99 P3 1.836(15)
C100 C101 1.38(2)
C100 H100 0.9500
C101 C102 1.36(3)
C101 H101 0.9500
C102 C103 1.44(3)
C102 H102 0.9500
C103 C104 1.36(2)
C103 H103 0.9500
C104 H104 0.9500
C105 C106 1.384(19)
C105 C110 1.398(18)
C105 P3 1.808(13)
C106 C107 1.41(2)
C106 H106 0.9500
C107 C108 1.38(2)
C107 H107 0.9500
C108 C109 1.37(2)
C108 H108 0.9500
C109 C110 1.38(2)
C109 H109 0.9500
C110 H110 0.9500
C111 C116 1.38(2)
C111 C112 1.41(2)
C111 P3 1.803(14)
C112 C113 1.36(2)
C112 H112 0.9500
C113 C114 1.37(3)
C113 H113 0.9500
C114 C115 1.37(3)
C114 H114 0.9500
C115 C116 1.36(2)
C115 H115 0.9500
C116 H116 0.9500
C117 C118 1.36(2)
C117 C122 1.39(2)
C117 P4 1.794(14)
C118 C119 1.42(3)
C118 H118 0.9500
C119 C120 1.35(3)
C119 H119 0.9500
C120 C121 1.42(3)
C120 H120 0.9500
C121 C122 1.39(2)
C121 H121 0.9500
C122 H122 0.9500
C123 C128 1.39(2)
C123 C124 1.39(2)
C123 P4 1.808(14)
C124 C125 1.37(2)
C124 H124 0.9500
C125 C126 1.39(3)
C125 H125 0.9500
C126 C127 1.38(3)
C126 H126 0.9500
C127 C128 1.38(2)
C127 H127 0.9500
C128 H128 0.9500
C129 C130 1.35(2)
C129 C135 1.38(2)
C129 P4 1.797(14)
C130 C131 1.38(2)
C130 H130 0.9500
C131 C132 1.41(3)
C131 H131 0.9500
C132 C134 1.37(3)
C132 H132 0.9500
C134 C135 1.40(2)
C134 H134 0.9500
C135 H135 0.9500
Co1 N4 1.919(10)
Co1 N8 1.924(10)
Co1 O1 1.946(8)
Co1 N6 1.949(10)
Co1 N1 1.956(9)
Co1 N2 1.983(9)
Co2 N13 1.929(9)
Co2 N15 1.933(10)
Co2 N11 1.939(9)
Co2 O4 1.943(7)
Co2 N17 1.947(10)
Co2 N10 1.959(9)
N2 N3 1.352(13)
N3 B1 1.580(16)
N4 N5 1.348(13)
N5 B1 1.550(15)
N6 N7 1.359(14)
N7 B2 1.577(16)
N8 N9 1.362(13)
N9 B2 1.588(15)
N11 N12 1.391(12)
N12 B4 1.575(14)
N13 N14 1.357(13)
N14 B4 1.535(16)
N15 N16 1.371(13)
N16 B3 1.580(15)
N17 N18 1.351(14)
N18 B3 1.564(16)
O1 H1O 0.84(3)
O1 H2O 0.83(3)
O2 P2 1.499(9)
O3 P1 1.498(10)
O4 H3O 0.84(3)
O4 H4O 0.82(3)
O5 P4 1.511(9)
O6 P3 1.508(9)
S1 O14T 1.404(16)
S1 O13T 1.438(15)
S1 N2A 1.52(2)
S1 N2B 1.54(3)
S1 C4A 1.82(3)
S1 C4B 1.83(3)
S3 O7A 1.424(11)
S3 O8A 1.450(13)
S3 N1T 1.607(16)
S3 C2T 1.800(19)
S4 O9A 1.349(18)
S4 O10A 1.50(2)
S4 N1T 1.550(17)
S4 C1T 1.69(2)
C1T F2 1.28(2)
C1T F1 1.38(2)
C1T F3 1.39(3)
C2T F6 1.31(2)
C2T F5 1.31(2)
C2T F4 1.35(2)
C4B F12B 1.339(14)
C4B F11B 1.343(14)
C4B F10B 1.348(14)
C4A F11A 1.345(14)
C4A F10A 1.346(14)
C4A F12A 1.350(14)
N2B S2B 1.91(3)
O12B O11B 1.35(10)
O12B S2B 1.58(7)
O11B C1B 1.84(10)
S2B C1B 1.75(2)
C1B F3B 1.323(14)
C1B F1B 1.331(14)
C1B F2B 1.334(14)
N2A S2A 1.83(2)
C1A F1A 1.325(13)
C1A F3A 1.340(13)
C1A F2A 1.357(13)
C1A S2A 1.765(19)
O11A S2A 1.432(17)
O12A S2A 1.438(16)
C1Z C2Z 1.3900
C1Z C6Z 1.3900
C1Z H1Z 0.9500
C2Z C3Z 1.3900
C2Z H2Z 0.9500
C3Z C4Z 1.3900
C3Z H3Z 0.9500
C4Z C5Z 1.3900
C4Z H4Z 0.9500
C5Z C6Z 1.3900
C5Z H5Z 0.9500
C6Z H6Z 0.9500

loop_
_geom_torsion_atom_site_label_1
_geom_torsion_atom_site_label_2
_geom_torsion_atom_site_label_3
_geom_torsion_atom_site_label_4
_geom_torsion
N1 C1 C2 C3 -1.9(17)
B2 C1 C2 C3 177.6(11)
C1 C2 C3 C4 0.4(18)
C2 C3 C4 C5 0.2(18)
C3 C4 C5 N1 0.8(17)
C3 C4 C5 B1 177.4(11)
N2 C6 C7 C8 1.3(14)
C6 C7 C8 N3 -0.4(14)
N4 C9 C10 C11 -1.0(17)
C9 C10 C11 N5 -1.4(17)
C18 C12 C13 C14 4(2)
B1 C12 C13 C14 176.3(13)
C12 C13 C14 C15 1(2)
C13 C14 C15 C17 -4(2)
C13 C14 C15 C16 180.0(15)
C14 C15 C17 C18 2.4(19)
C16 C15 C17 C18 178.0(13)
C15 C17 C18 C12 2.9(18)
C13 C12 C18 C17 -5.8(18)
B1 C12 C18 C17 -178.3(11)
N6 C19 C20 C21 -1.2(14)
C19 C20 C21 N7 -1.1(14)
N8 C22 C23 C24 2.0(16)
C22 C23 C24 N9 -0.4(15)
C30 C25 C26 C27 -0.7(18)
B2 C25 C26 C27 179.2(11)
C25 C26 C27 C28 0.7(19)
C26 C27 C28 C29 0.5(18)
C26 C27 C28 C31 179.4(13)
C27 C28 C29 C30 -1.5(18)
C31 C28 C29 C30 179.6(13)
C26 C25 C30 C29 -0.4(17)
B2 C25 C30 C29 179.7(11)
C28 C29 C30 C25 1.6(18)
C37 C32 C33 C34 1(2)
P2 C32 C33 C34 -177.3(13)
C32 C33 C34 C35 -1(3)
C33 C34 C35 C36 0(3)
C34 C35 C36 C37 1(3)
C35 C36 C37 C32 -1(3)
C33 C32 C37 C36 -1(3)
P2 C32 C37 C36 178.0(16)
C43 C38 C39 C40 0(2)
P2 C38 C39 C40 -179.9(12)
C38 C39 C40 C41 1(2)
C39 C40 C41 C42 -2(3)
C40 C41 C42 C43 4(3)
C39 C38 C43 C42 1(2)
P2 C38 C43 C42 -179.0(13)
C41 C42 C43 C38 -3(3)
C49 C44 C45 C46 -1(2)
P2 C44 C45 C46 -177.5(12)
C44 C45 C46 C47 -1(2)
C45 C46 C47 C48 3(3)
C46 C47 C48 C49 -3(3)
C47 C48 C49 C44 1(2)
C45 C44 C49 C48 1(2)
P2 C44 C49 C48 176.8(13)
C55 C50 C51 C52 1(2)
P1 C50 C51 C52 -177.1(15)
C50 C51 C52 C53 0(3)
C51 C52 C53 C54 -2(4)
C52 C53 C54 C55 2(4)
C51 C50 C55 C54 -1(2)
P1 C50 C55 C54 177.5(14)
C53 C54 C55 C50 -1(3)
C61 C56 C57 C58 0(2)
P1 C56 C57 C58 178.1(14)
C56 C57 C58 C59 3(3)
C57 C58 C59 C60 -5(3)
C58 C59 C60 C61 3(3)
C57 C56 C61 C60 -2(2)
P1 C56 C61 C60 179.9(12)
C59 C60 C61 C56 0(3)
C67 C62 C63 C64 0.1(19)
P1 C62 C63 C64 176.4(10)
C62 C63 C64 C65 -2(2)
C63 C64 C65 C66 5(2)
C64 C65 C66 C67 -4(2)
C63 C62 C67 C66 0(2)
P1 C62 C67 C66 -175.7(10)
C65 C66 C67 C62 2(2)
N10 C68 C69 C70 -2.8(16)
B3 C68 C69 C70 177.2(10)
C68 C69 C70 C71 1.0(17)
C69 C70 C71 C72 -0.9(17)
C70 C71 C72 N10 2.7(16)
C70 C71 C72 B4 176.1(10)
N17 C73 C74 C75 1.7(16)
C73 C74 C75 N18 -1.3(15)
N15 C76 C77 C78 0.3(15)
C76 C77 C78 N16 -0.3(15)
C85 C79 C80 C81 0.7(19)
B3 C79 C80 C81 177.4(12)
C79 C80 C81 C82 -1(2)
C80 C81 C82 C84 2(2)
C80 C81 C82 C83 179.8(14)
C81 C82 C84 C85 -2.0(19)
C83 C82 C84 C85 179.8(12)
C80 C79 C85 C84 -1.1(17)
B3 C79 C85 C84 -177.2(11)
C82 C84 C85 C79 1.8(19)
N13 C86 C87 C88 1.3(17)
C86 C87 C88 N14 -2.4(17)
N11 C89 C90 C91 -1.2(14)
C89 C90 C91 N12 1.4(14)
C98 C92 C93 C94 -2.6(18)
B4 C92 C93 C94 -176.0(11)
C92 C93 C94 C95 0.9(19)
C93 C94 C95 C97 1.3(19)
C93 C94 C95 C96 -179.1(13)
C94 C95 C97 C98 -1(2)
C96 C95 C97 C98 178.9(13)
C95 C97 C98 C92 0(2)
C93 C92 C98 C97 2.3(18)
B4 C92 C98 C97 175.9(12)
C104 C99 C100 C101 -2(2)
P3 C99 C100 C101 -178.1(12)
C99 C100 C101 C102 1(2)
C100 C101 C102 C103 -2(3)
C101 C102 C103 C104 3(3)
C100 C99 C104 C103 3(3)
P3 C99 C104 C103 179.0(15)
C102 C103 C104 C99 -3(3)
C110 C105 C106 C107 -1(2)
P3 C105 C106 C107 175.4(11)
C105 C106 C107 C108 2(2)
C106 C107 C108 C109 -1(2)
C107 C108 C109 C110 0(2)
C108 C109 C110 C105 1(2)
C106 C105 C110 C109 0(2)
P3 C105 C110 C109 -176.6(10)
C116 C111 C112 C113 2(2)
P3 C111 C112 C113 175.4(14)
C111 C112 C113 C114 -2(3)
C112 C113 C114 C115 3(3)
C113 C114 C115 C116 -2(3)
C114 C115 C116 C111 1(3)
C112 C111 C116 C115 -1(2)
P3 C111 C116 C115 -174.3(13)
C122 C117 C118 C119 -2(3)
P4 C117 C118 C119 -176.7(15)
C117 C118 C119 C120 0(3)
C118 C119 C120 C121 2(3)
C119 C120 C121 C122 -2(3)
C120 C121 C122 C117 0(3)
C118 C117 C122 C121 2(2)
P4 C117 C122 C121 176.8(13)
C128 C123 C124 C125 4(2)
P4 C123 C124 C125 -177.7(12)
C123 C124 C125 C126 -3(2)
C124 C125 C126 C127 1(3)
C125 C126 C127 C128 0(3)
C126 C127 C128 C123 2(3)
C124 C123 C128 C127 -4(2)
P4 C123 C128 C127 178.6(14)
C135 C129 C130 C131 -4(3)
P4 C129 C130 C131 176.4(16)
C129 C130 C131 C132 1(3)
C130 C131 C132 C134 1(3)
C131 C132 C134 C135 -1(3)
C130 C129 C135 C134 4(3)
P4 C129 C135 C134 -176.2(13)
C132 C134 C135 C129 -2(3)
C4 C5 N1 C1 -2.3(15)
B1 C5 N1 C1 -179.0(10)
C4 C5 N1 Co1 172.6(8)
B1 C5 N1 Co1 -4.1(13)
C2 C1 N1 C5 2.9(15)
B2 C1 N1 C5 -176.6(10)
C2 C1 N1 Co1 -172.1(8)
B2 C1 N1 Co1 8.5(13)
C7 C6 N2 N3 -1.8(13)
C7 C6 N2 Co1 170.2(8)
C7 C8 N3 N2 -0.6(13)
C7 C8 N3 B1 -168.6(12)
C6 N2 N3 C8 1.5(12)
Co1 N2 N3 C8 -171.7(7)
C6 N2 N3 B1 171.4(10)
Co1 N2 N3 B1 -1.7(13)
C10 C9 N4 N5 3.0(15)
C10 C9 N4 Co1 176.2(10)
C10 C11 N5 N4 3.4(16)
C10 C11 N5 B1 -169.2(13)
C9 N4 N5 C11 -4.0(14)
Co1 N4 N5 C11 -178.0(9)
C9 N4 N5 B1 169.6(11)
Co1 N4 N5 B1 -4.4(14)
C20 C19 N6 N7 3.0(13)
C20 C19 N6 Co1 174.4(8)
C20 C21 N7 N6 3.0(13)
C20 C21 N7 B2 -171.5(12)
C19 N6 N7 C21 -3.7(12)
Co1 N6 N7 C21 -175.7(8)
C19 N6 N7 B2 172.0(9)
Co1 N6 N7 B2 0.0(12)
C23 C22 N8 N9 -2.7(15)
C23 C22 N8 Co1 -179.8(9)
C23 C24 N9 N8 -1.2(14)
C23 C24 N9 B2 175.4(11)
C22 N8 N9 C24 2.4(13)
Co1 N8 N9 C24 -180.0(8)
C22 N8 N9 B2 -174.7(10)
Co1 N8 N9 B2 2.9(13)
C71 C72 N10 C68 -4.6(15)
B4 C72 N10 C68 -178.2(9)
C71 C72 N10 Co2 172.2(8)
B4 C72 N10 Co2 -1.4(12)
C69 C68 N10 C72 4.7(15)
B3 C68 N10 C72 -175.4(9)
C69 C68 N10 Co2 -172.2(8)
B3 C68 N10 Co2 7.7(12)
C90 C89 N11 N12 0.5(13)
C90 C89 N11 Co2 170.2(9)
C90 C91 N12 N11 -1.2(13)
C90 C91 N12 B4 -173.7(12)
C89 N11 N12 C91 0.4(12)
Co2 N11 N12 C91 -171.1(7)
C89 N11 N12 B4 174.2(9)
Co2 N11 N12 B4 2.7(12)
C87 C86 N13 N14 0.3(15)
C87 C86 N13 Co2 174.6(10)
C87 C88 N14 N13 2.7(15)
C87 C88 N14 B4 -167.8(12)
C86 N13 N14 C88 -1.9(14)
Co2 N13 N14 C88 -176.9(9)
C86 N13 N14 B4 169.9(11)
Co2 N13 N14 B4 -5.1(14)
C77 C76 N15 N16 -0.2(13)
C77 C76 N15 Co2 174.3(8)
C77 C78 N16 N15 0.2(15)
C77 C78 N16 B3 -172.0(12)
C76 N15 N16 C78 0.0(13)
Co2 N15 N16 C78 -174.9(8)
C76 N15 N16 B3 174.2(9)
Co2 N15 N16 B3 -0.7(12)
C74 C73 N17 N18 -1.4(15)
C74 C73 N17 Co2 -178.8(10)
C74 C75 N18 N17 0.4(14)
C74 C75 N18 B3 175.2(12)
C73 N17 N18 C75 0.6(13)
Co2 N17 N18 C75 178.4(8)
C73 N17 N18 B3 -174.8(10)
Co2 N17 N18 B3 2.9(13)
C57 C56 P1 O3 -151.0(12)
C61 C56 P1 O3 27.0(13)
C57 C56 P1 C50 87.0(14)
C61 C56 P1 C50 -95.0(12)
C57 C56 P1 C62 -28.1(14)
C61 C56 P1 C62 149.9(11)
C55 C50 P1 O3 14.3(14)
C51 C50 P1 O3 -167.5(12)
C55 C50 P1 C56 137.2(12)
C51 C50 P1 C56 -44.5(14)
C55 C50 P1 C62 -109.0(13)
C51 C50 P1 C62 69.3(14)
C67 C62 P1 O3 -154.1(11)
C63 C62 P1 O3 29.8(12)
C67 C62 P1 C56 83.3(12)
C63 C62 P1 C56 -92.8(11)
C67 C62 P1 C50 -32.0(13)
C63 C62 P1 C50 151.8(10)
C37 C32 P2 O2 18.6(14)
C33 C32 P2 O2 -162.9(13)
C37 C32 P2 C38 140.8(12)
C33 C32 P2 C38 -40.7(15)
C37 C32 P2 C44 -104.3(13)
C33 C32 P2 C44 74.2(14)
C39 C38 P2 O2 -167.8(12)
C43 C38 P2 O2 12.3(14)
C39 C38 P2 C32 70.5(14)
C43 C38 P2 C32 -109.5(12)
C39 C38 P2 C44 -42.8(14)
C43 C38 P2 C44 137.3(12)
C49 C44 P2 O2 -101.8(13)
C45 C44 P2 O2 73.9(13)
C49 C44 P2 C32 17.4(14)
C45 C44 P2 C32 -166.9(12)
C49 C44 P2 C38 136.1(12)
C45 C44 P2 C38 -48.1(13)
C116 C111 P3 O6 105.5(13)
C112 C111 P3 O6 -67.5(13)
C116 C111 P3 C105 -17.8(15)
C112 C111 P3 C105 169.1(11)
C116 C111 P3 C99 -132.1(13)
C112 C111 P3 C99 54.9(13)
C106 C105 P3 O6 17.7(12)
C110 C105 P3 O6 -165.7(11)
C106 C105 P3 C111 140.9(10)
C110 C105 P3 C111 -42.5(13)
C106 C105 P3 C99 -104.2(11)
C110 C105 P3 C99 72.4(13)
C104 C99 P3 O6 -157.7(12)
C100 C99 P3 O6 18.3(14)
C104 C99 P3 C111 80.3(14)
C100 C99 P3 C111 -103.7(12)
C104 C99 P3 C105 -36.1(14)
C100 C99 P3 C105 139.9(12)
C118 C117 P4 O5 11.2(15)
C122 C117 P4 O5 -163.6(12)
C118 C117 P4 C129 -111.9(13)
C122 C117 P4 C129 73.4(14)
C118 C117 P4 C123 134.6(13)
C122 C117 P4 C123 -40.2(14)
C130 C129 P4 O5 49.0(15)
C135 C129 P4 O5 -130.4(13)
C130 C129 P4 C117 172.5(14)
C135 C129 P4 C117 -6.9(15)
C130 C129 P4 C123 -74.0(14)
C135 C129 P4 C123 106.6(13)
C128 C123 P4 O5 -124.1(13)
C124 C123 P4 O5 58.0(13)
C128 C123 P4 C117 113.4(14)
C124 C123 P4 C117 -64.5(12)
C128 C123 P4 C129 -2.3(15)
C124 C123 P4 C129 179.7(11)
O9A S4 N1T S3 24(2)
O10A S4 N1T S3 161.9(17)
C1T S4 N1T S3 -97.2(16)
O7A S3 N1T S4 158.8(12)
O8A S3 N1T S4 22.6(18)
C2T S3 N1T S4 -91.8(15)
O9A S4 C1T F2 -173.2(18)
O10A S4 C1T F2 61(2)
N1T S4 C1T F2 -46(2)
O9A S4 C1T F1 59(2)
O10A S4 C1T F1 -67(2)
N1T S4 C1T F1 -173.7(17)
O9A S4 C1T F3 -51.0(19)
O10A S4 C1T F3 -177(2)
N1T S4 C1T F3 76.3(18)
O7A S3 C2T F6 -59.6(16)
O8A S3 C2T F6 63.6(16)
N1T S3 C2T F6 -173.3(14)
O7A S3 C2T F5 63.5(17)
O8A S3 C2T F5 -173.3(15)
N1T S3 C2T F5 -50.2(18)
O7A S3 C2T F4 -176.0(15)
O8A S3 C2T F4 -52.9(18)
N1T S3 C2T F4 70.3(18)
C88 N14 B4 N12 116.4(13)
N13 N14 B4 N12 -53.2(12)
C88 N14 B4 C92 -7.0(17)
N13 N14 B4 C92 -176.7(10)
C88 N14 B4 C72 -135.2(13)
N13 N14 B4 C72 55.2(13)
C91 N12 B4 N14 -134.1(12)
N11 N12 B4 N14 54.0(12)
C91 N12 B4 C92 -16.1(18)
N11 N12 B4 C92 171.9(9)
C91 N12 B4 C72 112.4(12)
N11 N12 B4 C72 -59.6(11)
C93 C92 B4 N14 90.5(13)
C98 C92 B4 N14 -82.4(13)
C93 C92 B4 N12 -26.3(17)
C98 C92 B4 N12 160.8(11)
C93 C92 B4 C72 -146.6(11)
C98 C92 B4 C72 40.6(15)
N10 C72 B4 N14 -51.3(12)
C71 C72 B4 N14 135.3(10)
N10 C72 B4 N12 59.4(11)
C71 C72 B4 N12 -114.0(11)
N10 C72 B4 C92 -173.4(9)
C71 C72 B4 C92 13.2(15)
C75 N18 B3 N16 -116.8(13)
N17 N18 B3 N16 57.5(12)
C75 N18 B3 C68 129.6(12)
N17 N18 B3 C68 -56.1(13)
C75 N18 B3 C79 8.7(17)
N17 N18 B3 C79 -177.0(10)
C78 N16 B3 N18 114.9(15)
N15 N16 B3 N18 -57.1(11)
C78 N16 B3 C68 -132.0(15)
N15 N16 B3 C68 56.0(12)
C78 N16 B3 C79 -5(2)
N15 N16 B3 C79 -177.4(9)
N10 C68 B3 N18 49.6(12)
C69 C68 B3 N18 -130.4(11)
N10 C68 B3 N16 -61.9(12)
C69 C68 B3 N16 118.0(11)
N10 C68 B3 C79 168.7(9)
C69 C68 B3 C79 -11.4(15)
C85 C79 B3 N18 -124.2(13)
C80 C79 B3 N18 59.7(13)
C85 C79 B3 N16 -6.3(17)
C80 C79 B3 N16 177.6(10)
C85 C79 B3 C68 118.0(13)
C80 C79 B3 C68 -58.1(13)
C11 N5 B1 N3 118.0(14)
N4 N5 B1 N3 -54.0(13)
C11 N5 B1 C12 -5.3(18)
N4 N5 B1 C12 -177.3(10)
C11 N5 B1 C5 -134.5(14)
N4 N5 B1 C5 53.5(13)
C8 N3 B1 N5 -136.3(12)
N2 N3 B1 N5 56.7(12)
C8 N3 B1 C12 -18.1(18)
N2 N3 B1 C12 174.9(9)
C8 N3 B1 C5 110.8(13)
N2 N3 B1 C5 -56.2(11)
C18 C12 B1 N5 86.4(14)
C13 C12 B1 N5 -85.7(14)
C18 C12 B1 N3 -30.4(16)
C13 C12 B1 N3 157.5(11)
C18 C12 B1 C5 -150.2(11)
C13 C12 B1 C5 37.7(16)
N1 C5 B1 N5 -49.0(13)
C4 C5 B1 N5 134.4(11)
N1 C5 B1 N3 61.2(12)
C4 C5 B1 N3 -115.4(11)
N1 C5 B1 C12 -171.8(10)
C4 C5 B1 C12 11.6(16)
C21 N7 B2 N9 116.5(14)
N6 N7 B2 N9 -57.7(11)
C21 N7 B2 C1 -130.3(13)
N6 N7 B2 C1 55.6(12)
C21 N7 B2 C25 -2.5(19)
N6 N7 B2 C25 -176.7(9)
C24 N9 B2 N7 -118.8(13)
N8 N9 B2 N7 57.5(12)
C24 N9 B2 C1 128.4(13)
N8 N9 B2 C1 -55.3(13)
C24 N9 B2 C25 7.6(17)
N8 N9 B2 C25 -176.1(9)
N1 C1 B2 N7 -61.8(13)
C2 C1 B2 N7 118.8(12)
N1 C1 B2 N9 48.2(13)
C2 C1 B2 N9 -131.2(11)
N1 C1 B2 C25 166.5(9)
C2 C1 B2 C25 -12.9(15)
C30 C25 B2 N7 -3.4(18)
C26 C25 B2 N7 176.7(10)
C30 C25 B2 N9 -119.9(13)
C26 C25 B2 N9 60.3(13)
C30 C25 B2 C1 122.0(13)
C26 C25 B2 C1 -57.9(14)
O14T S1 C4B F12B 72(2)
O13T S1 C4B F12B -59(2)
N2B S1 C4B F12B -180(3)
O14T S1 C4B F11B -56(2)
O13T S1 C4B F11B 173(2)
N2B S1 C4B F11B 52(3)
O14T S1 C4B F10B -172(2)
O13T S1 C4B F10B 57(2)
N2B S1 C4B F10B -64(3)
O14T S1 C4A F11A -65(3)
O13T S1 C4A F11A 173(3)
N2A S1 C4A F11A 43(3)
O14T S1 C4A F10A 172(3)
O13T S1 C4A F10A 49(3)
N2A S1 C4A F10A -80(3)
O14T S1 C4A F12A 48(3)
O13T S1 C4A F12A -74(3)
N2A S1 C4A F12A 157(3)
O14T S1 N2B S2B 164(2)
O13T S1 N2B S2B -67(3)
C4B S1 N2B S2B 50(3)
S2B O12B O11B C1B -72(14)
O11B O12B S2B C1B 94(16)
O11B O12B S2B N2B -173(16)
O12B S2B C1B F3B -53(3)
N2B S2B C1B F3B -167(3)
O12B S2B C1B F1B -178(3)
N2B S2B C1B F1B 69(2)
O12B S2B C1B F2B 67(3)
N2B S2B C1B F2B -47(3)
O12B S2B C1B O11B -52(13)
N2B S2B C1B O11B -165(14)
O12B O11B C1B F3B -70(5)
O12B O11B C1B F1B 171(4)
O12B O11B C1B F2B 45(5)
O12B O11B C1B S2B 112(15)
O14T S1 N2A S2A -113.0(15)
O13T S1 N2A S2A 27(2)
C4A S1 N2A S2A 145.6(17)
F1A C1A S2A O11A -54.0(19)
F3A C1A S2A O11A 69.4(17)
F2A C1A S2A O11A -173.3(16)
F1A C1A S2A O12A -175.6(17)
F3A C1A S2A O12A -52.2(16)
F2A C1A S2A O12A 65.1(17)
F1A C1A S2A N2A 68.5(16)
F3A C1A S2A N2A -168.1(14)
F2A C1A S2A N2A -50.8(15)
S1 N2A S2A O11A 7(2)
S1 N2A S2A O12A 147.8(16)
S1 N2A S2A C1A -106.0(16)
C6Z C1Z C2Z C3Z 0.0
C1Z C2Z C3Z C4Z 0.0
C2Z C3Z C4Z C5Z 0.0
C3Z C4Z C5Z C6Z 0.0
C4Z C5Z C6Z C1Z 0.0
C2Z C1Z C6Z C5Z 0.0
